data_7105961
loop_
_publ_author_name
'Wang, Hua'
'Mercado, Brandon Q.'
'Jin, Hongxiao'
'Wang, Zhimin'
'Jiang, An'
'Li, Ziyang'
'Beavers, Christine M.'
'Olmstead, Marilyn M.'
'Balch, Alan L.'

_publ_section_title
;
 Fullerenes without symmetry: crystallographic characterization of
 C1(30)--C~90~ and C1(32)--C~90~
;
_journal_coden_ASTM CHCOFS
_journal_name_full
;
 Chemical Communications (Cambridge, United Kingdom)
;
_journal_page_first 2068
_journal_page_last 2070
_journal_paper_doi 10.1039/c0cc03017a
_journal_volume 47
_journal_year 2011
_chemical_formula_moiety 'C90, C36 H44 N4 Ni, C7 H8, 0.8(C7 H8), 0.2(C7 H8)'
_chemical_formula_sum 'C140 H60 N4 Ni'
_chemical_formula_weight 1856.63
_chemical_name_common C1(32)-C90.NiOEP.2toluene
_space_group_IT_number 12
_symmetry_cell_setting monoclinic
_symmetry_space_group_name_Hall '-C 2y'
_symmetry_space_group_name_H-M 'C 1 2/m 1'
_atom_sites_solution_hydrogens geom
_atom_sites_solution_primary direct
_atom_sites_solution_secondary difmap
_audit_creation_method SHELXL-97
_cell_angle_alpha 90.00
_cell_angle_beta 95.162(2)
_cell_angle_gamma 90.00
_cell_formula_units_Z 4
_cell_length_a 25.2727(8)
_cell_length_b 15.3277(5)
_cell_length_c 20.9562(7)
_cell_measurement_reflns_used 9840
_cell_measurement_temperature 100(2)
_cell_measurement_theta_max 34.8
_cell_measurement_theta_min 2.1
_cell_volume 8084.9(5)
_computing_cell_refinement 'SAINT (Bruker, 2009)'
_computing_data_collection 'Apex2 (Bruker, 2009)'
_computing_data_reduction 'SAINT (Bruker, 2009)'
_computing_molecular_graphics 'SHELXTL, XP (Sheldrick, 2008)'
_computing_publication_material 'SHELXL97 (Sheldrick, 2008)'
_computing_structure_refinement 'SHELXL97 (Sheldrick, 2008)'
_computing_structure_solution 'SHELXS97 (Sheldrick, 2008)'
_diffrn_ambient_temperature 100(2)
_diffrn_detector_area_resol_mean 8.3
_diffrn_measured_fraction_theta_full 0.995
_diffrn_measured_fraction_theta_max 0.995
_diffrn_measurement_device_type 'Bruker SMART Apex II'
_diffrn_measurement_method \w
_diffrn_radiation_monochromator silicon(111)
_diffrn_radiation_source 'Advanced Light Source, beamline 11.3.1'
_diffrn_radiation_type synchrotron
_diffrn_radiation_wavelength 0.77490
_diffrn_reflns_av_R_equivalents 0.0482
_diffrn_reflns_av_sigmaI/netI 0.0353
_diffrn_reflns_limit_h_max 37
_diffrn_reflns_limit_h_min -37
_diffrn_reflns_limit_k_max 22
_diffrn_reflns_limit_k_min -22
_diffrn_reflns_limit_l_max 30
_diffrn_reflns_limit_l_min -29
_diffrn_reflns_number 58139
_diffrn_reflns_theta_full 34.88
_diffrn_reflns_theta_max 34.88
_diffrn_reflns_theta_min 1.96
_exptl_absorpt_coefficient_mu 0.387
_exptl_absorpt_correction_T_max 0.985
_exptl_absorpt_correction_T_min 0.839
_exptl_absorpt_correction_type multi-scan
_exptl_absorpt_process_details 'SADABS (Sheldrick, 1996)'
_exptl_crystal_colour black
_exptl_crystal_density_diffrn 1.525
_exptl_crystal_density_method 'not measured'
_exptl_crystal_description plate
_exptl_crystal_F_000 3824
_exptl_crystal_size_max 0.28
_exptl_crystal_size_mid 0.25
_exptl_crystal_size_min 0.05
_refine_diff_density_max 1.661
_refine_diff_density_min -0.540
_refine_diff_density_rms 0.097
_refine_ls_extinction_method none
_refine_ls_goodness_of_fit_ref 1.088
_refine_ls_hydrogen_treatment constr
_refine_ls_matrix_type full
_refine_ls_number_parameters 1204
_refine_ls_number_reflns 14002
_refine_ls_number_restraints 1293
_refine_ls_restrained_S_all 1.143
_refine_ls_R_factor_all 0.0935
_refine_ls_R_factor_gt 0.0777
_refine_ls_shift/su_max 0.001
_refine_ls_shift/su_mean 0.000
_refine_ls_structure_factor_coef Fsqd
_refine_ls_weighting_details 'calc w=1/[\s^2^(Fo^2^)+(0.1386P)^2^+11.8117P] where P=(Fo^2^+2Fc^2^)/3'
_refine_ls_weighting_scheme calc
_refine_ls_wR_factor_gt 0.2222
_refine_ls_wR_factor_ref 0.2416
_reflns_number_gt 11220
_reflns_number_total 14002
_reflns_threshold_expression I>2\s(I)
_cod_data_source_file C0CC03017A.TXT
_cod_data_source_block bqm31
_cod_original_sg_symbol_H-M 'C 2/m'
_cod_database_code 7105961

loop_
_symmetry_equiv_pos_as_xyz
'x, y, z'
'-x, y, -z'
'x+1/2, y+1/2, z'
'-x+1/2, y+1/2, -z'
'-x, -y, -z'
'x, -y, z'
'-x+1/2, -y+1/2, -z'
'x+1/2, -y+1/2, z'

loop_
_atom_site_label
_atom_site_type_symbol
_atom_site_fract_x
_atom_site_fract_y
_atom_site_fract_z
_atom_site_U_iso_or_equiv
_atom_site_adp_type
_atom_site_occupancy
_atom_site_symmetry_multiplicity
_atom_site_calc_flag
_atom_site_refinement_flags
_atom_site_disorder_assembly
_atom_site_disorder_group
C1_1 C 0.1574(3) 0.4863(7) 0.8219(4) 0.068(3) Uani 0.39 1 d PDU A -1
C2_1 C 0.1768(4) 0.4073(7) 0.8540(5) 0.058(2) Uani 0.39 1 d PDU A -1
C3_1 C 0.2045(4) 0.4127(8) 0.9153(5) 0.059(2) Uani 0.39 1 d PDU A -1
C4_1 C 0.2112(3) 0.4939(11) 0.9462(4) 0.071(2) Uani 0.39 1 d PDU A -1
C5_1 C 0.1877(6) 0.5699(9) 0.9141(8) 0.087(3) Uani 0.39 1 d PDU A -1
C6_1 C 0.1618(6) 0.5667(8) 0.8491(7) 0.082(3) Uani 0.39 1 d PDU A -1
C7_1 C 0.1710(7) 0.6501(10) 0.8139(9) 0.093(3) Uani 0.39 1 d PDU A -1
C8_1 C 0.1760(10) 0.6605(17) 0.7491(10) 0.083(4) Uani 0.39 1 d PDU A -1
C9_1 C 0.1566(10) 0.5765(14) 0.7233(11) 0.072(3) Uani 0.39 1 d PDU A -1
C10_1 C 0.1491(3) 0.4936(14) 0.7500(4) 0.062(2) Uani 0.39 1 d PDU A -1
C11_1 C 0.1581(7) 0.4191(11) 0.7129(8) 0.051(2) Uani 0.39 1 d PDU A -1
C12_1 C 0.1708(6) 0.3426(12) 0.7514(7) 0.055(2) Uani 0.39 1 d PDU A -1
C13_1 C 0.1851(4) 0.3306(8) 0.8140(6) 0.058(2) Uani 0.39 1 d PDU A -1
C14_1 C 0.2201(4) 0.2652(6) 0.8366(5) 0.0566(19) Uani 0.39 1 d PDU A -1
C15_1 C 0.2466(3) 0.2730(5) 0.9012(4) 0.0587(19) Uani 0.39 1 d PDU A -1
C16_1 C 0.2401(5) 0.3455(7) 0.9404(5) 0.063(2) Uani 0.39 1 d PDU A -1
C17_1 C 0.2884(5) 0.3613(9) 0.9850(4) 0.080(2) Uani 0.39 1 d PDU A -1
C18_1 C 0.2964(5) 0.4474(8) 1.0104(4) 0.083(2) Uani 0.39 1 d PDU A -1
C19_1 C 0.2579(4) 0.5111(10) 0.9921(4) 0.080(3) Uani 0.39 1 d PDU A -1
C20_1 C 0.2747(4) 0.5958(9) 0.9947(6) 0.079(3) Uani 0.39 1 d PDU A -1
C21_1 C 0.2553(6) 0.6699(10) 0.9546(8) 0.096(3) Uani 0.39 1 d PDU A -1
C22_1 C 0.2107(6) 0.6565(9) 0.9147(8) 0.104(3) Uani 0.39 1 d PDU A -1
C23_1 C 0.2060(6) 0.7062(9) 0.8555(8) 0.092(3) Uani 0.39 1 d PDU A -1
C24_1 C 0.2443(6) 0.7524(10) 0.8255(8) 0.090(3) Uani 0.39 1 d PDU A -1
C25_1 C 0.2445(6) 0.7524(9) 0.7562(8) 0.091(3) Uani 0.39 1 d PDU A -1
C26_1 C 0.2162(7) 0.7067(12) 0.7081(9) 0.089(4) Uani 0.39 1 d PDU A -1
C27_1 C 0.2136(8) 0.6509(15) 0.6525(10) 0.077(4) Uani 0.39 1 d PDU A -1
C28_1 C 0.1782(11) 0.5787(17) 0.6618(12) 0.069(4) Uani 0.39 1 d PDU A -1
C29_1 C 0.1950(3) 0.5044(18) 0.6298(3) 0.0564(19) Uani 0.39 1 d PDU A -1
C30_1 C 0.1814(8) 0.4221(13) 0.6543(9) 0.048(2) Uani 0.39 1 d PDU A -1
C31_1 C 0.2104(5) 0.3416(9) 0.6558(7) 0.052(2) Uani 0.39 1 d PDU A -1
C32_1 C 0.2041(3) 0.2928(6) 0.7126(6) 0.052(2) Uani 0.39 1 d PDU A -1
C33_1 C 0.2495(3) 0.2395(6) 0.7278(5) 0.0528(19) Uani 0.39 1 d PDU A -1
C34_1 C 0.2517(3) 0.2199(5) 0.7946(5) 0.0494(16) Uani 0.39 1 d PDU A -1
C35_1 C 0.2985(3) 0.1949(6) 0.8340(5) 0.0550(16) Uani 0.39 1 d PDU A -1
C36_1 C 0.2971(4) 0.2271(7) 0.8999(5) 0.0582(19) Uani 0.39 1 d PDU A -1
C37_1 C 0.3416(4) 0.2522(8) 0.9366(4) 0.067(2) Uani 0.39 1 d PDU A -1
C38_1 C 0.3431(5) 0.3247(10) 0.9861(4) 0.085(3) Uani 0.39 1 d PDU A -1
C39_1 C 0.4014(5) 0.3584(8) 0.9835(4) 0.083(2) Uani 0.39 1 d PDU A -1
C40_1 C 0.4041(5) 0.4428(9) 1.0020(5) 0.095(3) Uani 0.39 1 d PDU A -1
C41_1 C 0.3532(4) 0.4757(8) 1.0222(3) 0.087(3) Uani 0.39 1 d PDU A -1
C42_1 C 0.3695(4) 0.5671(10) 1.0100(5) 0.094(3) Uani 0.39 1 d PDU A -1
C43_1 C 0.3289(5) 0.6201(9) 1.0012(6) 0.096(3) Uani 0.39 1 d PDU A -1
C44_1 C 0.3428(6) 0.6985(9) 0.9632(8) 0.097(3) Uani 0.39 1 d PDU A -1
C45_1 C 0.2946(5) 0.7273(8) 0.9291(7) 0.096(3) Uani 0.39 1 d PDU A -1
C46_1 C 0.2923(5) 0.7686(8) 0.8669(8) 0.092(3) Uani 0.39 1 d PDU A -1
C47_1 C 0.3395(5) 0.7780(8) 0.8405(7) 0.097(3) Uani 0.39 1 d PDU A -1
C48_1 C 0.3408(5) 0.7692(8) 0.7720(7) 0.095(3) Uani 0.39 1 d PDU A -1
C49_1 C 0.2951(6) 0.7556(9) 0.7272(8) 0.089(3) Uani 0.39 1 d PDU A -1
C50_1 C 0.3023(6) 0.7146(8) 0.6696(7) 0.078(3) Uani 0.39 1 d PDU A -1
C51_1 C 0.2620(7) 0.6607(9) 0.6325(8) 0.074(3) Uani 0.39 1 d PDU A -1
C52_1 C 0.2780(6) 0.5855(8) 0.6052(8) 0.064(3) Uani 0.39 1 d PDU A -1
C53_1 C 0.2466(3) 0.5097(11) 0.6014(3) 0.058(2) Uani 0.39 1 d PDU A -1
C54_1 C 0.2766(6) 0.4373(10) 0.6018(7) 0.066(3) Uani 0.39 1 d PDU A -1
C55_1 C 0.2554(5) 0.3560(10) 0.6240(6) 0.064(3) Uani 0.39 1 d PDU A -1
C56_1 C 0.3037(4) 0.3039(9) 0.6492(4) 0.060(2) Uani 0.39 1 d PDU A -1
C57_1 C 0.3001(3) 0.2435(6) 0.7006(4) 0.0468(17) Uani 0.39 1 d PDU A -1
C58_1 C 0.3471(3) 0.2250(5) 0.7410(4) 0.0455(15) Uani 0.39 1 d PDU A -1
C59_1 C 0.3465(3) 0.1978(5) 0.8063(4) 0.0482(15) Uani 0.39 1 d PDU A -1
C60_1 C 0.3927(3) 0.2317(6) 0.8441(4) 0.0452(15) Uani 0.39 1 d PDU A -1
C61_1 C 0.3920(3) 0.2561(7) 0.9057(4) 0.0500(16) Uani 0.39 1 d PDU A -1
C62_1 C 0.4272(3) 0.3202(6) 0.9302(4) 0.0515(17) Uani 0.39 1 d PDU A -1
C63_1 C 0.4552(6) 0.3715(9) 0.8903(5) 0.052(2) Uani 0.39 1 d PDU A -1
C64_1 C 0.4647(3) 0.4564(6) 0.9144(4) 0.0549(17) Uani 0.39 1 d PDU A -1
C65_1 C 0.4412(3) 0.4856(10) 0.9700(4) 0.084(3) Uani 0.39 1 d PDU A -1
C66_1 C 0.4238(4) 0.5771(10) 0.9791(5) 0.089(3) Uani 0.39 1 d PDU A -1
C67_1 C 0.4309(5) 0.6356(10) 0.9361(7) 0.102(3) Uani 0.39 1 d PDU A -1
C68_1 C 0.3911(6) 0.7047(9) 0.9296(8) 0.109(3) Uani 0.39 1 d PDU A -1
C69_1 C 0.3889(5) 0.7489(9) 0.8717(7) 0.096(3) Uani 0.39 1 d PDU A -1
C70_1 C 0.4178(6) 0.7225(10) 0.8166(7) 0.090(3) Uani 0.39 1 d PDU A -1
C71_1 C 0.3896(6) 0.7290(9) 0.7551(7) 0.084(3) Uani 0.39 1 d PDU A -1
C72_1 C 0.3910(7) 0.6716(9) 0.7016(8) 0.069(3) Uani 0.39 1 d PDU A -1
C73_1 C 0.3481(7) 0.6662(8) 0.6583(8) 0.076(3) Uani 0.39 1 d PDU A -1
C74_1 C 0.3347(6) 0.5867(8) 0.6218(8) 0.061(3) Uani 0.39 1 d PDU A -1
C75_1 C 0.3621(3) 0.5123(10) 0.6345(3) 0.062(3) Uani 0.39 1 d PDU A -1
C76_1 C 0.3336(5) 0.4365(9) 0.6179(6) 0.063(3) Uani 0.39 1 d PDU A -1
C77_1 C 0.3501(4) 0.3552(9) 0.6469(5) 0.057(2) Uani 0.39 1 d PDU A -1
C78_1 C 0.3933(4) 0.3479(8) 0.6958(5) 0.046(2) Uani 0.39 1 d PDU A -1
C79_1 C 0.3928(3) 0.2795(7) 0.7373(4) 0.0427(18) Uani 0.39 1 d PDU A -1
C80_1 C 0.4214(3) 0.2842(7) 0.7993(4) 0.0416(16) Uani 0.39 1 d PDU A -1
C81_1 C 0.4489(5) 0.3570(8) 0.8195(6) 0.050(2) Uani 0.39 1 d PDU A -1
C82_1 C 0.4510(4) 0.4309(7) 0.7773(6) 0.048(2) Uani 0.39 1 d PDU A -1
C83_1 C 0.4676(3) 0.5122(8) 0.8041(4) 0.058(2) Uani 0.39 1 d PDU A -1
C84_1 C 0.4728(3) 0.5287(5) 0.8733(4) 0.0529(17) Uani 0.39 1 d PDU A -1
C85_1 C 0.4603(7) 0.6157(8) 0.8849(8) 0.074(3) Uani 0.39 1 d PDU A -1
C86_1 C 0.4500(7) 0.6558(9) 0.8215(7) 0.074(3) Uani 0.39 1 d PDU A -1
C87_1 C 0.4547(5) 0.5923(8) 0.7721(6) 0.056(3) Uani 0.39 1 d PDU A -1
C88_1 C 0.4235(6) 0.5918(9) 0.7128(7) 0.057(3) Uani 0.39 1 d PDU A -1
C89_1 C 0.4076(2) 0.5085(12) 0.6829(3) 0.052(2) Uani 0.39 1 d PDU A -1
C90_1 C 0.4219(5) 0.4293(9) 0.7149(7) 0.050(2) Uani 0.39 1 d PDU A -1
C1_2 C 0.3544(6) 0.3620(10) 0.6717(6) 0.129(9) Uiso 0.11 1 d PGDU B -2
C2_2 C 0.3575(6) 0.4542(10) 0.6566(5) 0.130(8) Uiso 0.11 1 d PGDU B -2
C3_2 C 0.3970(5) 0.5090(10) 0.6891(6) 0.127(8) Uiso 0.11 1 d PGDU B -2
C4_2 C 0.4359(4) 0.4725(11) 0.7366(7) 0.117(8) Uiso 0.11 1 d PGDU B -2
C5_2 C 0.4354(5) 0.3818(10) 0.7452(7) 0.111(8) Uiso 0.11 1 d PGDU B -2
C6_2 C 0.3947(6) 0.3273(10) 0.7137(7) 0.118(9) Uiso 0.11 1 d PGDU B -2
C7_2 C 0.3849(6) 0.2555(9) 0.7576(8) 0.125(9) Uiso 0.11 1 d PGDU B -2
C8_2 C 0.3356(6) 0.2185(8) 0.7567(7) 0.120(9) Uiso 0.11 1 d PGDU B -2
C9_2 C 0.2941(6) 0.2462(9) 0.7080(7) 0.115(9) Uiso 0.11 1 d PGDU B -2
C10_2 C 0.3038(6) 0.3147(10) 0.6652(6) 0.123(9) Uiso 0.11 1 d PGDU B -2
C11_2 C 0.2580(6) 0.3577(10) 0.6386(5) 0.123(9) Uiso 0.11 1 d PGDU B -2
C12_2 C 0.2616(6) 0.4472(11) 0.6154(5) 0.124(8) Uiso 0.11 1 d PGDU B -2
C13_2 C 0.3103(6) 0.4931(11) 0.6231(5) 0.127(8) Uiso 0.11 1 d PGDU B -2
C14_2 C 0.3056(6) 0.5841(11) 0.6206(5) 0.131(8) Uiso 0.11 1 d PGDU B -2
C15_2 C 0.3476(6) 0.6393(10) 0.6505(6) 0.136(9) Uiso 0.11 1 d PGDU B -2
C16_2 C 0.3907(5) 0.6038(10) 0.6882(6) 0.135(8) Uiso 0.11 1 d PGDU B -2
C17_2 C 0.4159(5) 0.6577(10) 0.7397(7) 0.138(9) Uiso 0.11 1 d PGDU B -2
C18_2 C 0.4502(4) 0.6178(10) 0.7910(8) 0.128(9) Uiso 0.11 1 d PGDU B -2
C19_2 C 0.4617(4) 0.5254(11) 0.7883(8) 0.118(8) Uiso 0.11 1 d PGDU B -2
C20_2 C 0.4808(4) 0.4839(11) 0.8456(8) 0.112(8) Uiso 0.11 1 d PGDU B -2
C21_2 C 0.4722(4) 0.3917(11) 0.8565(8) 0.108(8) Uiso 0.11 1 d PGDU B -2
C22_2 C 0.4516(5) 0.3414(10) 0.8070(8) 0.113(8) Uiso 0.11 1 d PGDU B -2
C23_2 C 0.4150(5) 0.2706(9) 0.8185(8) 0.120(9) Uiso 0.11 1 d PGDU B -2
C24_2 C 0.3924(6) 0.2619(9) 0.8770(7) 0.110(8) Uiso 0.11 1 d PGDU B -2
C25_2 C 0.3383(6) 0.2283(8) 0.8754(7) 0.101(8) Uiso 0.11 1 d PGDU B -2
C26_2 C 0.3127(6) 0.2018(7) 0.8163(8) 0.108(8) Uiso 0.11 1 d PGDU B -2
C27_2 C 0.2551(6) 0.2087(8) 0.8012(8) 0.107(9) Uiso 0.11 1 d PGDU B -2
C28_2 C 0.2440(6) 0.2367(9) 0.7343(7) 0.110(9) Uiso 0.11 1 d PGDU B -2
C29_2 C 0.2005(6) 0.2914(10) 0.7153(7) 0.112(9) Uiso 0.11 1 d PGDU B -2
C30_2 C 0.2070(6) 0.3452(10) 0.6615(6) 0.116(9) Uiso 0.11 1 d PGDU B -2
C31_2 C 0.1777(5) 0.4272(11) 0.6511(6) 0.113(8) Uiso 0.11 1 d PGDU B -2
C32_2 C 0.2118(6) 0.4892(11) 0.6206(5) 0.115(8) Uiso 0.11 1 d PGDU B -2
C33_2 C 0.2086(6) 0.5801(11) 0.6315(6) 0.116(8) Uiso 0.11 1 d PGDU B -2
C34_2 C 0.2551(6) 0.6274(11) 0.6226(6) 0.123(8) Uiso 0.11 1 d PGDU B -2
C35_2 C 0.2653(7) 0.7126(10) 0.6525(7) 0.131(8) Uiso 0.11 1 d PGDU B -2
C36_2 C 0.3229(7) 0.7218(10) 0.6653(7) 0.131(9) Uiso 0.11 1 d PGDU B -2
C37_2 C 0.3439(7) 0.7689(9) 0.7172(8) 0.136(9) Uiso 0.11 1 d PGDU B -2
C38_2 C 0.3925(6) 0.7385(9) 0.7522(8) 0.142(9) Uiso 0.11 1 d PGDU B -2
C39_2 C 0.3906(6) 0.7696(8) 0.8178(8) 0.143(9) Uiso 0.11 1 d PGDU B -2
C40_2 C 0.4214(6) 0.7308(9) 0.8659(8) 0.151(9) Uiso 0.11 1 d PGDU B -2
C41_2 C 0.4558(5) 0.6590(10) 0.8512(8) 0.139(9) Uiso 0.11 1 d PGDU B -2
C42_2 C 0.4656(5) 0.6107(11) 0.9106(8) 0.128(9) Uiso 0.11 1 d PGDU B -2
C43_2 C 0.4788(4) 0.5248(11) 0.9079(8) 0.121(8) Uiso 0.11 1 d PGDU B -2
C44_2 C 0.4583(5) 0.4618(11) 0.9523(7) 0.119(8) Uiso 0.11 1 d PGDU B -2
C45_2 C 0.4545(5) 0.3788(11) 0.9205(8) 0.110(8) Uiso 0.11 1 d PGDU B -2
C46_2 C 0.4138(5) 0.3180(10) 0.9298(7) 0.113(8) Uiso 0.11 1 d PGDU B -2
C47_2 C 0.3810(6) 0.3407(10) 0.9783(6) 0.111(8) Uiso 0.11 1 d PGDU B -2
C48_2 C 0.3254(6) 0.3119(10) 0.9738(6) 0.092(8) Uiso 0.11 1 d PGDU B -2
C49_2 C 0.3044(6) 0.2565(8) 0.9244(7) 0.098(8) Uiso 0.11 1 d PGDU B -2
C50_2 C 0.2488(6) 0.2638(9) 0.9091(7) 0.102(8) Uiso 0.11 1 d PGDU B -2
C51_2 C 0.2240(6) 0.2388(9) 0.8463(7) 0.107(8) Uiso 0.11 1 d PGDU B -2
C52_2 C 0.1803(5) 0.2993(10) 0.8285(7) 0.107(8) Uiso 0.11 1 d PGDU B -2
C53_2 C 0.1672(5) 0.3235(10) 0.7639(7) 0.105(8) Uiso 0.11 1 d PGDU B -2
C54_2 C 0.1425(4) 0.4057(11) 0.7550(7) 0.104(8) Uiso 0.11 1 d PGDU B -2
C55_2 C 0.1462(5) 0.4563(11) 0.6962(7) 0.108(8) Uiso 0.11 1 d PGDU B -2
C56_2 C 0.1460(4) 0.5491(11) 0.7127(7) 0.108(8) Uiso 0.11 1 d PGDU B -2
C57_2 C 0.1740(5) 0.6113(11) 0.6791(7) 0.108(8) Uiso 0.11 1 d PGDU B -2
C58_2 C 0.1883(6) 0.6882(10) 0.7135(7) 0.117(8) Uiso 0.11 1 d PGDU B -2
C59_2 C 0.2323(6) 0.7428(9) 0.6964(7) 0.122(8) Uiso 0.11 1 d PGDU B -2
C60_2 C 0.2550(7) 0.7856(8) 0.7550(8) 0.130(9) Uiso 0.11 1 d PGDU B -2
C61_2 C 0.3087(7) 0.8030(8) 0.7635(8) 0.129(9) Uiso 0.11 1 d PGDU B -2
C62_2 C 0.3358(7) 0.7953(7) 0.8269(8) 0.137(9) Uiso 0.11 1 d PGDU B -2
C63_2 C 0.3109(6) 0.7627(8) 0.8792(7) 0.136(9) Uiso 0.11 1 d PGDU B -2
C64_2 C 0.3450(6) 0.7257(9) 0.9323(7) 0.142(9) Uiso 0.11 1 d PGDU B -2
C65_2 C 0.4000(6) 0.7136(9) 0.9273(7) 0.148(9) Uiso 0.11 1 d PGDU B -2
C66_2 C 0.4288(6) 0.6410(11) 0.9564(7) 0.140(9) Uiso 0.11 1 d PGDU B -2
C67_2 C 0.4049(6) 0.5805(11) 0.9956(6) 0.139(9) Uiso 0.11 1 d PGDU B -2
C68_2 C 0.4212(6) 0.4886(11) 0.9948(6) 0.126(8) Uiso 0.11 1 d PGDU B -2
C69_2 C 0.3847(6) 0.4233(11) 1.0100(5) 0.129(8) Uiso 0.11 1 d PGDU B -2
C70_2 C 0.3308(6) 0.4474(11) 1.0243(5) 0.114(8) Uiso 0.11 1 d PGDU B -2
C71_2 C 0.2944(6) 0.3793(10) 0.9994(5) 0.110(8) Uiso 0.11 1 d PGDU B -2
C72_2 C 0.2428(6) 0.4006(10) 0.9715(5) 0.117(8) Uiso 0.11 1 d PGDU B -2
C73_2 C 0.2195(6) 0.3368(10) 0.9304(6) 0.113(8) Uiso 0.11 1 d PGDU B -2
C74_2 C 0.1786(5) 0.3608(10) 0.8797(7) 0.106(8) Uiso 0.11 1 d PGDU B -2
C75_2 C 0.1646(4) 0.4490(10) 0.8689(7) 0.117(8) Uiso 0.11 1 d PGDU B -2
C76_2 C 0.1418(4) 0.4670(11) 0.8067(7) 0.115(8) Uiso 0.11 1 d PGDU B -2
C77_2 C 0.1441(4) 0.5549(11) 0.7806(7) 0.115(8) Uiso 0.11 1 d PGDU B -2
C78_2 C 0.1694(4) 0.6222(10) 0.8174(7) 0.129(8) Uiso 0.11 1 d PGDU B -2
C79_2 C 0.1866(5) 0.6930(9) 0.7818(8) 0.123(8) Uiso 0.11 1 d PGDU B -2
C80_2 C 0.2288(6) 0.7512(8) 0.8084(8) 0.128(9) Uiso 0.11 1 d PGDU B -2
C81_2 C 0.2557(6) 0.7348(8) 0.8682(7) 0.128(8) Uiso 0.11 1 d PGDU B -2
C82_2 C 0.2353(6) 0.6645(9) 0.9067(7) 0.128(8) Uiso 0.11 1 d PGDU B -2
C83_2 C 0.2670(6) 0.6392(10) 0.9614(6) 0.127(9) Uiso 0.11 1 d PGDU B -2
C84_2 C 0.3223(6) 0.6687(10) 0.9747(6) 0.129(9) Uiso 0.11 1 d PGDU B -2
C85_2 C 0.3520(6) 0.6011(11) 1.0081(5) 0.127(9) Uiso 0.11 1 d PGDU B -2
C86_2 C 0.3146(7) 0.5319(11) 1.0211(5) 0.128(9) Uiso 0.11 1 d PGDU B -2
C87_2 C 0.2623(6) 0.5549(10) 0.9894(5) 0.128(9) Uiso 0.11 1 d PGDU B -2
C88_2 C 0.2273(5) 0.4919(10) 0.9615(5) 0.130(8) Uiso 0.11 1 d PGDU B -2
C89_2 C 0.1914(5) 0.5182(10) 0.9076(6) 0.131(8) Uiso 0.11 1 d PGDU B -2
C90_2 C 0.1948(5) 0.6041(10) 0.8813(7) 0.131(8) Uiso 0.11 1 d PGDU B -2
Ni1 Ni 0.480785(13) 0.5000 0.580069(15) 0.02233(11) Uani 1 2 d S . .
N1 N 0.53640(9) 0.5000 0.65159(11) 0.0249(4) Uani 1 2 d S . .
N2 N 0.47979(6) 0.37175(12) 0.58126(7) 0.0250(3) Uani 1 1 d . . .
N3 N 0.42397(9) 0.5000 0.51005(11) 0.0246(4) Uani 1 2 d S . .
C91 C 0.56007(8) 0.42900(13) 0.68287(9) 0.0265(3) Uani 1 1 d . . .
C92 C 0.59822(8) 0.45560(15) 0.73486(10) 0.0300(4) Uani 1 1 d . . .
C93 C 0.54891(8) 0.34288(14) 0.66806(10) 0.0285(4) Uani 1 1 d . . .
H93 H 0.5686 0.2991 0.6918 0.034 Uiso 1 1 calc R . .
C94 C 0.51077(8) 0.31666(13) 0.62067(9) 0.0265(3) Uani 1 1 d . . .
C95 C 0.49808(8) 0.22570(14) 0.60716(10) 0.0302(4) Uani 1 1 d . . .
C96 C 0.45863(8) 0.22587(13) 0.55822(10) 0.0296(4) Uani 1 1 d . . .
C97 C 0.44792(8) 0.31639(13) 0.54277(9) 0.0263(3) Uani 1 1 d . . .
C98 C 0.40975(8) 0.34309(14) 0.49525(10) 0.0278(4) Uani 1 1 d . . .
H98 H 0.3903 0.2994 0.4710 0.033 Uiso 1 1 calc R . .
C99 C 0.39831(7) 0.42902(13) 0.48099(9) 0.0259(3) Uani 1 1 d . . .
C100 C 0.35576(8) 0.45563(14) 0.43402(9) 0.0286(4) Uani 1 1 d . . .
C101 C 0.62862(9) 0.39452(17) 0.78062(11) 0.0362(5) Uani 1 1 d . . .
H10B H 0.6593 0.4260 0.8024 0.043 Uiso 1 1 calc R . .
H10C H 0.6426 0.3457 0.7561 0.043 Uiso 1 1 calc R . .
C102 C 0.59465(12) 0.35716(19) 0.83151(12) 0.0441(6) Uani 1 1 d . . .
H10D H 0.6164 0.3179 0.8600 0.066 Uiso 1 1 calc R . .
H10E H 0.5646 0.3247 0.8104 0.066 Uiso 1 1 calc R . .
H10F H 0.5813 0.4050 0.8566 0.066 Uiso 1 1 calc R . .
C103 C 0.52425(10) 0.14939(15) 0.64211(12) 0.0376(5) Uani 1 1 d . . .
H10G H 0.5630 0.1602 0.6489 0.045 Uiso 1 1 calc R . .
H10H H 0.5187 0.0966 0.6151 0.045 Uiso 1 1 calc R . .
C104 C 0.50284(15) 0.1324(2) 0.70696(16) 0.0566(8) Uani 1 1 d . . .
H10I H 0.5223 0.0837 0.7283 0.085 Uiso 1 1 calc R . .
H10J H 0.4650 0.1178 0.7004 0.085 Uiso 1 1 calc R . .
H10K H 0.5075 0.1848 0.7337 0.085 Uiso 1 1 calc R . .
C105 C 0.42966(10) 0.14977(15) 0.52601(13) 0.0372(5) Uani 1 1 d . . .
H10L H 0.4507 0.0960 0.5352 0.045 Uiso 1 1 calc R . .
H10M H 0.4266 0.1590 0.4791 0.045 Uiso 1 1 calc R . .
C106 C 0.37386(12) 0.1369(2) 0.54808(17) 0.0525(7) Uani 1 1 d . . .
H10N H 0.3566 0.0873 0.5252 0.079 Uiso 1 1 calc R . .
H10O H 0.3527 0.1897 0.5388 0.079 Uiso 1 1 calc R . .
H10P H 0.3767 0.1254 0.5943 0.079 Uiso 1 1 calc R . .
C107 C 0.31738(8) 0.39448(16) 0.39855(10) 0.0340(4) Uani 1 1 d . . .
H10Q H 0.3367 0.3423 0.3854 0.041 Uiso 1 1 calc R . .
H10R H 0.3013 0.4235 0.3593 0.041 Uiso 1 1 calc R . .
C108 C 0.27315(10) 0.3661(2) 0.43993(12) 0.0427(5) Uani 1 1 d . . .
H10S H 0.2470 0.3305 0.4141 0.064 Uiso 1 1 calc R . .
H10T H 0.2556 0.4178 0.4556 0.064 Uiso 1 1 calc R . .
H10U H 0.2886 0.3317 0.4764 0.064 Uiso 1 1 calc R . .
C109 C 0.04365(16) 0.5446(3) 0.92014(16) 0.0590(16) Uani 0.50 1 d PG C -1
C110 C 0.06911(16) 0.5097(3) 0.97576(16) 0.0582(15) Uani 0.50 1 d PG C -1
H110 H 0.0856 0.5475 1.0075 0.070 Uiso 0.50 1 calc PR C -1
C111 C 0.0708(2) 0.4202(3) 0.98542(17) 0.0596(16) Uani 0.50 1 d PG C -1
H111 H 0.0884 0.3971 1.0237 0.072 Uiso 0.50 1 calc PR C -1
C112 C 0.0469(3) 0.3645(3) 0.9396(2) 0.068(2) Uani 0.50 1 d PG C -1
H112 H 0.0477 0.3033 0.9466 0.081 Uiso 0.50 1 calc PR C -1
C113 C 0.0219(2) 0.3980(4) 0.88415(19) 0.076(3) Uani 0.50 1 d PG C -1
H113 H 0.0059 0.3598 0.8523 0.091 Uiso 0.50 1 calc PR C -1
C114 C 0.01979(17) 0.4873(4) 0.87438(16) 0.067(2) Uani 0.50 1 d PG C -1
H114 H 0.0019 0.5099 0.8361 0.081 Uiso 0.50 1 calc PR C -1
C115 C 0.0412(3) 0.6420(3) 0.9111(3) 0.078(3) Uani 0.50 1 d PG C -1
H11A H 0.0181 0.6675 0.9412 0.117 Uiso 0.50 1 calc PR C -1
H11B H 0.0270 0.6554 0.8671 0.117 Uiso 0.50 1 calc PR C -1
H11C H 0.0770 0.6666 0.9189 0.117 Uiso 0.50 1 calc PR C -1
C116 C 0.32477(13) 0.0108(8) 0.75010(12) 0.033(2) Uani 0.40 1 d PGD D -2
C117 C 0.37208(8) -0.0022(10) 0.78779(12) 0.0420(14) Uani 0.40 1 d PGD D -2
H117 H 0.4041 -0.0108 0.7680 0.050 Uiso 0.40 1 calc PR D -2
C118 C 0.37313(11) -0.0029(12) 0.85410(12) 0.054(2) Uani 0.40 1 d PGD D -2
H118 H 0.4060 0.0016 0.8798 0.065 Uiso 0.40 1 calc PR D -2
C119 C 0.32488(14) -0.0102(14) 0.88317(12) 0.048(3) Uani 0.40 1 d PGD D -2
H119 H 0.3251 -0.0238 0.9274 0.058 Uiso 0.40 1 calc PR D -2
C120 C 0.27780(12) 0.0028(16) 0.84647(13) 0.056(2) Uani 0.40 1 d PGD D -2
H120 H 0.2460 0.0114 0.8666 0.067 Uiso 0.40 1 calc PR D -2
C121 C 0.27648(9) 0.0035(14) 0.78034(13) 0.0495(18) Uani 0.40 1 d PGD D -2
H121 H 0.2435 -0.0008 0.7550 0.059 Uiso 0.40 1 calc PR D -2
C122 C 0.32239(16) -0.0084(13) 0.67792(11) 0.035(3) Uani 0.40 1 d PGD D -2
H12A H 0.3555 0.0106 0.6613 0.053 Uiso 0.40 1 calc PR D -2
H12B H 0.2924 0.0230 0.6557 0.053 Uiso 0.40 1 calc PR D -2
H12C H 0.3177 -0.0713 0.6707 0.053 Uiso 0.40 1 calc PR D -2
C123 C 0.3050(5) -0.0095(12) 0.8135(5) 0.050 Uiso 0.10 1 d PG E -3
C124 C 0.2796(4) -0.004(3) 0.7517(7) 0.050 Uiso 0.10 1 d PG E -3
H124 H 0.2419 -0.0071 0.7456 0.060 Uiso 0.10 1 calc PR E -3
C125 C 0.3086(5) 0.006(3) 0.6992(6) 0.050 Uiso 0.10 1 d PG E -3
H125 H 0.2907 0.0104 0.6575 0.060 Uiso 0.10 1 calc PR E -3
C126 C 0.3630(5) 0.009(2) 0.7072(6) 0.050 Uiso 0.10 1 d PG E -3
H126 H 0.3829 0.0149 0.6711 0.060 Uiso 0.10 1 calc PR E -3
C127 C 0.3889(4) 0.004(3) 0.7681(7) 0.050 Uiso 0.10 1 d PG E -3
H127 H 0.4266 0.0066 0.7738 0.060 Uiso 0.10 1 calc PR E -3
C128 C 0.3600(5) -0.006(3) 0.8209(5) 0.050 Uiso 0.10 1 d PG E -3
H128 H 0.3781 -0.0092 0.8626 0.060 Uiso 0.10 1 calc PR E -3
C129 C 0.2743(7) -0.0217(18) 0.8713(7) 0.050 Uiso 0.10 1 d PG E -3
H12D H 0.2362 -0.0231 0.8578 0.075 Uiso 0.10 1 calc PR E -3
H12E H 0.2819 0.0269 0.9011 0.075 Uiso 0.10 1 calc PR E -3
H12F H 0.2849 -0.0767 0.8926 0.075 Uiso 0.10 1 calc PR E -3

loop_
_atom_site_aniso_label
_atom_site_aniso_U_11
_atom_site_aniso_U_22
_atom_site_aniso_U_33
_atom_site_aniso_U_23
_atom_site_aniso_U_13
_atom_site_aniso_U_12
C1_1 0.064(3) 0.064(6) 0.081(4) -0.005(4) 0.027(3) 0.025(4)
C2_1 0.046(4) 0.060(5) 0.070(4) 0.010(4) 0.021(3) 0.006(3)
C3_1 0.064(5) 0.057(5) 0.061(4) 0.000(4) 0.032(4) -0.006(4)
C4_1 0.078(4) 0.079(5) 0.064(3) -0.027(5) 0.042(3) 0.005(5)
C5_1 0.084(6) 0.076(6) 0.107(6) -0.032(5) 0.051(5) 0.007(5)
C6_1 0.087(6) 0.064(6) 0.101(6) -0.019(5) 0.041(5) 0.036(5)
C7_1 0.084(6) 0.067(6) 0.131(7) -0.020(5) 0.020(6) 0.041(5)
C8_1 0.065(7) 0.072(6) 0.110(7) -0.001(6) 0.004(6) 0.036(5)
C9_1 0.054(5) 0.072(6) 0.088(6) 0.009(6) -0.005(5) 0.032(5)
C10_1 0.044(3) 0.059(5) 0.084(4) 0.007(5) 0.015(3) 0.018(5)
C11_1 0.028(3) 0.051(4) 0.071(5) -0.003(4) -0.006(4) -0.006(4)
C12_1 0.031(3) 0.042(4) 0.091(5) 0.003(4) -0.007(4) -0.017(3)
C13_1 0.038(3) 0.052(4) 0.084(5) 0.019(4) 0.010(3) -0.013(3)
C14_1 0.046(4) 0.036(4) 0.088(5) 0.012(4) 0.009(4) -0.014(3)
C15_1 0.053(3) 0.046(3) 0.078(4) 0.035(3) 0.012(3) -0.017(3)
C16_1 0.067(5) 0.068(5) 0.055(4) 0.035(4) 0.002(4) -0.018(4)
C17_1 0.108(6) 0.101(6) 0.030(3) 0.024(4) 0.008(4) 0.005(5)
C18_1 0.111(6) 0.110(6) 0.028(3) -0.009(4) 0.012(4) 0.003(6)
C19_1 0.088(4) 0.102(6) 0.055(3) -0.025(5) 0.030(3) 0.004(6)
C20_1 0.058(4) 0.110(6) 0.072(5) -0.062(5) 0.026(4) -0.017(4)
C21_1 0.087(6) 0.091(6) 0.115(6) -0.061(5) 0.038(5) -0.008(5)
C22_1 0.102(6) 0.085(6) 0.130(6) -0.049(5) 0.045(6) 0.013(5)
C23_1 0.082(6) 0.063(5) 0.135(7) -0.028(5) 0.029(5) 0.035(5)
C24_1 0.084(6) 0.058(5) 0.131(7) -0.019(5) 0.025(6) 0.031(5)
C25_1 0.095(6) 0.056(5) 0.123(7) 0.007(6) 0.011(6) 0.037(4)
C26_1 0.092(5) 0.072(5) 0.101(5) 0.013(4) 0.000(4) 0.022(4)
C27_1 0.082(5) 0.069(5) 0.076(5) 0.017(4) -0.008(4) 0.005(4)
C28_1 0.061(6) 0.073(6) 0.068(6) 0.011(5) -0.019(5) 0.019(5)
C29_1 0.059(3) 0.059(4) 0.046(2) 0.010(5) -0.025(2) -0.008(6)
C30_1 0.036(4) 0.053(4) 0.052(5) -0.013(4) -0.018(4) -0.009(4)
C31_1 0.044(3) 0.038(4) 0.069(5) -0.023(3) -0.023(3) -0.014(3)
C32_1 0.027(3) 0.027(3) 0.098(5) -0.013(3) -0.014(3) -0.019(2)
C33_1 0.036(3) 0.039(3) 0.081(4) -0.024(3) -0.009(3) -0.014(2)
C34_1 0.040(3) 0.025(3) 0.081(5) 0.003(3) -0.006(3) -0.007(2)
C35_1 0.042(3) 0.042(3) 0.082(4) 0.006(3) 0.005(3) -0.003(3)
C36_1 0.052(4) 0.060(4) 0.063(4) 0.027(4) 0.010(3) 0.002(3)
C37_1 0.063(4) 0.082(5) 0.055(4) 0.032(4) 0.008(3) 0.006(4)
C38_1 0.115(6) 0.107(6) 0.034(3) 0.035(4) 0.020(4) 0.035(5)
C39_1 0.105(5) 0.101(5) 0.038(3) 0.021(4) -0.016(4) 0.040(5)
C40_1 0.095(6) 0.142(6) 0.042(4) 0.012(4) -0.024(4) 0.032(5)
C41_1 0.096(5) 0.144(7) 0.020(2) -0.013(4) 0.005(3) 0.041(5)
C42_1 0.055(4) 0.177(7) 0.047(4) -0.044(5) -0.009(4) -0.006(5)
C43_1 0.080(5) 0.124(6) 0.085(5) -0.076(5) 0.012(4) -0.015(5)
C44_1 0.098(6) 0.071(5) 0.122(7) -0.066(5) 0.009(6) -0.021(5)
C45_1 0.092(5) 0.069(5) 0.130(6) -0.066(5) 0.031(5) -0.008(5)
C46_1 0.088(5) 0.055(5) 0.138(7) -0.040(5) 0.037(6) -0.001(4)
C47_1 0.095(6) 0.050(4) 0.150(7) -0.033(5) 0.039(6) -0.021(4)
C48_1 0.113(6) 0.043(4) 0.130(7) -0.009(5) 0.026(6) -0.019(5)
C49_1 0.099(6) 0.045(4) 0.123(7) 0.020(5) 0.016(6) 0.003(4)
C50_1 0.103(6) 0.037(4) 0.093(7) 0.033(4) -0.002(6) -0.016(4)
C51_1 0.095(6) 0.051(4) 0.071(6) 0.033(4) -0.012(5) -0.021(4)
C52_1 0.079(5) 0.063(5) 0.047(5) 0.040(4) -0.010(4) -0.019(4)
C53_1 0.077(4) 0.069(6) 0.027(2) 0.014(4) -0.008(2) -0.015(5)
C54_1 0.065(5) 0.107(7) 0.026(3) -0.014(5) 0.004(3) -0.017(5)
C55_1 0.059(4) 0.084(6) 0.043(4) -0.025(4) -0.021(3) -0.015(4)
C56_1 0.045(3) 0.088(6) 0.045(3) -0.037(4) -0.005(3) -0.006(4)
C57_1 0.038(3) 0.043(4) 0.057(4) -0.027(3) -0.007(3) -0.004(3)
C58_1 0.035(3) 0.037(3) 0.064(4) -0.028(3) 0.003(3) -0.005(2)
C59_1 0.040(3) 0.037(3) 0.066(4) -0.002(3) -0.004(3) 0.000(3)
C60_1 0.033(3) 0.047(4) 0.055(4) 0.001(3) 0.001(3) 0.003(3)
C61_1 0.044(3) 0.066(4) 0.039(3) 0.005(3) -0.002(3) 0.015(3)
C62_1 0.044(3) 0.059(4) 0.048(3) 0.011(3) -0.016(3) 0.016(3)
C63_1 0.032(4) 0.064(5) 0.058(4) 0.010(4) -0.015(3) 0.003(3)
C64_1 0.033(3) 0.076(4) 0.052(3) -0.002(3) -0.019(3) -0.010(3)
C65_1 0.053(3) 0.147(7) 0.047(3) -0.005(5) -0.027(3) -0.005(5)
C66_1 0.057(4) 0.164(7) 0.041(4) -0.032(5) -0.020(4) -0.019(5)
C67_1 0.067(5) 0.114(6) 0.120(6) -0.048(6) -0.017(5) -0.030(5)
C68_1 0.089(6) 0.086(6) 0.150(7) -0.067(5) 0.001(6) -0.026(5)
C69_1 0.085(6) 0.067(5) 0.140(7) -0.055(6) 0.026(6) -0.032(5)
C70_1 0.081(6) 0.071(5) 0.122(7) -0.033(6) 0.026(6) -0.041(5)
C71_1 0.089(6) 0.052(5) 0.114(7) -0.005(5) 0.030(5) -0.040(4)
C72_1 0.079(6) 0.062(5) 0.067(6) 0.021(4) 0.015(5) -0.034(4)
C73_1 0.095(6) 0.062(5) 0.072(6) 0.040(4) 0.009(5) -0.029(4)
C74_1 0.072(5) 0.065(5) 0.045(5) 0.031(4) 0.000(4) -0.024(4)
C75_1 0.066(3) 0.091(7) 0.033(2) 0.010(4) 0.018(2) -0.018(5)
C76_1 0.054(4) 0.109(7) 0.029(3) -0.015(5) 0.020(3) -0.016(5)
C77_1 0.046(3) 0.097(7) 0.029(3) -0.030(4) 0.015(3) -0.008(4)
C78_1 0.031(3) 0.072(6) 0.038(3) -0.022(4) 0.016(3) -0.006(4)
C79_1 0.027(2) 0.047(4) 0.057(4) -0.027(3) 0.017(3) -0.007(3)
C80_1 0.023(2) 0.053(4) 0.051(3) -0.011(3) 0.013(2) 0.009(3)
C81_1 0.032(3) 0.062(5) 0.054(4) -0.006(4) 0.001(3) -0.008(4)
C82_1 0.025(3) 0.064(5) 0.058(4) -0.009(4) 0.009(3) -0.012(4)
C83_1 0.035(2) 0.069(6) 0.070(3) -0.008(4) 0.007(2) -0.024(4)
C84_1 0.033(3) 0.061(4) 0.062(4) -0.006(3) -0.009(3) -0.013(2)
C85_1 0.045(5) 0.076(6) 0.100(6) -0.026(5) -0.003(5) -0.031(4)
C86_1 0.059(5) 0.075(5) 0.090(6) -0.047(4) 0.029(5) -0.035(4)
C87_1 0.039(4) 0.072(6) 0.060(5) -0.020(4) 0.017(3) -0.029(4)
C88_1 0.048(4) 0.077(6) 0.049(4) -0.012(4) 0.022(3) -0.028(4)
C89_1 0.038(2) 0.080(6) 0.040(2) -0.007(4) 0.0229(19) -0.019(4)
C90_1 0.030(3) 0.075(6) 0.047(4) -0.016(4) 0.021(3) -0.017(4)
Ni1 0.02046(17) 0.02260(18) 0.02342(17) 0.000 -0.00089(11) 0.000
N1 0.0231(10) 0.0252(10) 0.0259(10) 0.000 -0.0009(8) 0.000
N2 0.0228(7) 0.0263(8) 0.0255(7) 0.0004(5) -0.0002(5) -0.0003(5)
N3 0.0223(9) 0.0246(10) 0.0267(10) 0.000 0.0001(8) 0.000
C91 0.0234(8) 0.0299(9) 0.0257(8) 0.0006(6) -0.0004(6) 0.0012(7)
C92 0.0250(8) 0.0361(11) 0.0280(8) 0.0010(7) -0.0034(7) 0.0013(7)
C93 0.0281(8) 0.0281(9) 0.0283(8) 0.0024(7) -0.0023(7) 0.0031(7)
C94 0.0272(8) 0.0240(8) 0.0280(8) 0.0014(6) 0.0016(6) 0.0007(6)
C95 0.0317(9) 0.0248(9) 0.0341(9) 0.0017(7) 0.0034(7) 0.0005(7)
C96 0.0304(9) 0.0234(9) 0.0351(9) -0.0002(7) 0.0033(7) -0.0015(7)
C97 0.0245(8) 0.0248(8) 0.0295(8) -0.0005(6) 0.0019(6) -0.0028(6)
C98 0.0248(8) 0.0289(9) 0.0291(8) -0.0026(7) 0.0002(6) -0.0027(7)
C99 0.0216(7) 0.0294(9) 0.0263(8) -0.0013(6) -0.0001(6) -0.0013(6)
C100 0.0225(8) 0.0356(10) 0.0270(8) -0.0013(7) -0.0022(6) -0.0004(7)
C101 0.0335(10) 0.0406(12) 0.0324(9) 0.0028(8) -0.0087(8) 0.0043(9)
C102 0.0512(14) 0.0475(14) 0.0327(10) 0.0070(9) -0.0019(9) 0.0081(11)
C103 0.0443(12) 0.0264(10) 0.0417(11) 0.0058(8) 0.0015(9) 0.0039(8)
C104 0.074(2) 0.0444(15) 0.0529(15) 0.0194(12) 0.0158(14) 0.0109(14)
C105 0.0378(11) 0.0261(10) 0.0473(12) -0.0032(8) 0.0015(9) -0.0049(8)
C106 0.0490(14) 0.0435(14) 0.0664(17) -0.0032(13) 0.0140(13) -0.0182(12)
C107 0.0277(9) 0.0414(11) 0.0316(9) -0.0033(8) -0.0037(7) -0.0041(8)
C108 0.0329(10) 0.0554(15) 0.0394(11) -0.0063(10) 0.0002(9) -0.0137(10)
C109 0.055(3) 0.072(4) 0.049(3) 0.018(3) 0.005(3) 0.002(3)
C110 0.066(3) 0.062(5) 0.045(2) 0.004(4) -0.003(2) 0.000(4)
C111 0.069(4) 0.056(4) 0.052(3) 0.011(3) -0.003(3) -0.003(3)
C112 0.082(5) 0.063(5) 0.060(5) 0.009(4) 0.014(4) -0.015(4)
C113 0.076(5) 0.104(8) 0.046(4) -0.013(4) 0.005(3) -0.040(5)
C114 0.057(3) 0.099(7) 0.045(2) 0.018(4) -0.005(2) -0.009(4)
C115 0.084(6) 0.087(7) 0.066(6) 0.028(6) 0.018(5) 0.020(5)
C116 0.044(2) 0.025(7) 0.0305(18) 0.0003(18) 0.0021(16) 0.005(2)
C117 0.0313(19) 0.058(4) 0.037(2) 0.019(6) 0.0037(17) -0.008(7)
C118 0.043(3) 0.081(5) 0.037(2) 0.012(9) -0.004(2) 0.021(8)
C119 0.048(3) 0.061(10) 0.035(2) 0.006(3) 0.0044(19) 0.013(5)
C120 0.041(3) 0.091(6) 0.037(2) 0.004(11) 0.010(2) 0.021(10)
C121 0.040(2) 0.074(5) 0.035(2) -0.006(9) 0.0046(18) 0.015(9)
C122 0.036(2) 0.041(7) 0.0297(18) -0.013(4) 0.0075(15) -0.005(3)

loop_
_atom_type_symbol
_atom_type_description
_atom_type_scat_dispersion_real
_atom_type_scat_dispersion_imag
_atom_type_scat_source
C C -0.0020 0.0020 'International Tables Vol C Tables 4.2.6.8 and 6.1.1.4'
H H 0.0000 0.0000 'International Tables Vol C Tables 4.2.6.8 and 6.1.1.4'
N N -0.0031 0.0040 'International Tables Vol C Tables 4.2.6.8 and 6.1.1.4'
Ni Ni 0.1906 1.3024 'International Tables Vol C Tables 4.2.6.8 and 6.1.1.4'

loop_
_geom_angle_atom_site_label_1
_geom_angle_atom_site_label_2
_geom_angle_atom_site_label_3
_geom_angle
_geom_angle_site_symmetry_1
_geom_angle_site_symmetry_3
_geom_angle_publ_flag
C6_1 C1_1 C2_1 123.5(9) . . ?
C6_1 C1_1 C10_1 110.5(12) . . ?
C2_1 C1_1 C10_1 122.5(10) . . ?
C3_1 C2_1 C1_1 119.6(10) . . ?
C3_1 C2_1 C13_1 118.8(9) . . ?
C1_1 C2_1 C13_1 117.6(9) . . ?
C4_1 C3_1 C2_1 120.0(10) . . ?
C4_1 C3_1 C16_1 115.0(11) . . ?
C2_1 C3_1 C16_1 122.4(9) . . ?
C3_1 C4_1 C5_1 118.2(9) . . ?
C3_1 C4_1 C19_1 120.8(13) . . ?
C5_1 C4_1 C19_1 115.5(14) . . ?
C4_1 C5_1 C22_1 126.0(14) . . ?
C4_1 C5_1 C6_1 122.6(11) . . ?
C22_1 C5_1 C6_1 100.6(13) . . ?
C1_1 C6_1 C5_1 115.8(11) . . ?
C1_1 C6_1 C7_1 125.2(12) . . ?
C5_1 C6_1 C7_1 110.7(13) . . ?
C8_1 C7_1 C23_1 114.4(17) . . ?
C8_1 C7_1 C6_1 127.6(16) . . ?
C23_1 C7_1 C6_1 108.7(14) . . ?
C7_1 C8_1 C9_1 101.9(18) . . ?
C7_1 C8_1 C26_1 136(2) . . ?
C9_1 C8_1 C26_1 114.1(18) . . ?
C10_1 C9_1 C28_1 116.8(19) . . ?
C10_1 C9_1 C8_1 134(2) . . ?
C28_1 C9_1 C8_1 99.8(18) . . ?
C9_1 C10_1 C11_1 118.5(8) . . ?
C9_1 C10_1 C1_1 117.0(16) . . ?
C11_1 C10_1 C1_1 118.4(13) . . ?
C30_1 C11_1 C10_1 123.7(15) . . ?
C30_1 C11_1 C12_1 115.1(14) . . ?
C10_1 C11_1 C12_1 112.9(14) . . ?
C13_1 C12_1 C32_1 111.0(11) . . ?
C13_1 C12_1 C11_1 133.2(16) . . ?
C32_1 C12_1 C11_1 103.1(12) . . ?
C12_1 C13_1 C14_1 122.6(11) . . ?
C12_1 C13_1 C2_1 114.1(11) . . ?
C14_1 C13_1 C2_1 120.1(10) . . ?
C13_1 C14_1 C34_1 121.1(9) . . ?
C13_1 C14_1 C15_1 118.7(10) . . ?
C34_1 C14_1 C15_1 112.3(9) . . ?
C16_1 C15_1 C36_1 122.8(9) . . ?
C16_1 C15_1 C14_1 122.7(8) . . ?
C36_1 C15_1 C14_1 105.7(8) . . ?
C15_1 C16_1 C3_1 117.3(9) . . ?
C15_1 C16_1 C17_1 111.4(10) . . ?
C3_1 C16_1 C17_1 124.3(10) . . ?
C18_1 C17_1 C38_1 104.0(11) . . ?
C18_1 C17_1 C16_1 117.6(11) . . ?
C38_1 C17_1 C16_1 130.9(11) . . ?
C19_1 C18_1 C17_1 117.9(12) . . ?
C19_1 C18_1 C41_1 118.2(12) . . ?
C17_1 C18_1 C41_1 115.4(10) . . ?
C20_1 C19_1 C18_1 116.4(13) . . ?
C20_1 C19_1 C4_1 114.9(13) . . ?
C18_1 C19_1 C4_1 123.1(13) . . ?
C19_1 C20_1 C43_1 123.2(12) . . ?
C19_1 C20_1 C21_1 128.7(11) . . ?
C43_1 C20_1 C21_1 97.0(13) . . ?
C22_1 C21_1 C45_1 114.7(15) . . ?
C22_1 C21_1 C20_1 116.8(13) . . ?
C45_1 C21_1 C20_1 118.2(14) . . ?
C21_1 C22_1 C5_1 116.9(15) . . ?
C21_1 C22_1 C23_1 116.6(15) . . ?
C5_1 C22_1 C23_1 118.2(14) . . ?
C24_1 C23_1 C22_1 130.1(14) . . ?
C24_1 C23_1 C7_1 115.9(14) . . ?
C22_1 C23_1 C7_1 101.5(14) . . ?
C23_1 C24_1 C46_1 113.3(15) . . ?
C23_1 C24_1 C25_1 121.1(15) . . ?
C46_1 C24_1 C25_1 121.3(15) . . ?
C26_1 C25_1 C24_1 133.2(16) . . ?
C26_1 C25_1 C49_1 97.4(14) . . ?
C24_1 C25_1 C49_1 119.8(14) . . ?
C25_1 C26_1 C27_1 151.3(17) . . ?
C25_1 C26_1 C8_1 98.6(16) . . ?
C27_1 C26_1 C8_1 101.1(16) . . ?
C51_1 C27_1 C26_1 102.2(17) . . ?
C51_1 C27_1 C28_1 136(2) . . ?
C26_1 C27_1 C28_1 109.1(18) . . ?
C29_1 C28_1 C9_1 124.2(19) . . ?
C29_1 C28_1 C27_1 110(2) . . ?
C9_1 C28_1 C27_1 115(2) . . ?
C28_1 C29_1 C30_1 117.0(8) . . ?
C28_1 C29_1 C53_1 117.5(19) . . ?
C30_1 C29_1 C53_1 116.5(18) . . ?
C11_1 C30_1 C29_1 118.6(14) . . ?
C11_1 C30_1 C31_1 101.8(14) . . ?
C29_1 C30_1 C31_1 129.3(18) . . ?
C55_1 C31_1 C32_1 129.9(11) . . ?
C55_1 C31_1 C30_1 107.0(14) . . ?
C32_1 C31_1 C30_1 112.0(13) . . ?
C33_1 C32_1 C31_1 109.9(10) . . ?
C33_1 C32_1 C12_1 132.8(11) . . ?
C31_1 C32_1 C12_1 107.9(10) . . ?
C32_1 C33_1 C34_1 107.5(8) . . ?
C32_1 C33_1 C57_1 127.7(10) . . ?
C34_1 C33_1 C57_1 115.9(7) . . ?
C14_1 C34_1 C33_1 122.0(7) . . ?
C14_1 C34_1 C35_1 104.7(9) . . ?
C33_1 C34_1 C35_1 125.4(8) . . ?
C59_1 C35_1 C34_1 117.2(8) . . ?
C59_1 C35_1 C36_1 118.4(7) . . ?
C34_1 C35_1 C36_1 111.4(8) . . ?
C37_1 C36_1 C15_1 122.3(10) . . ?
C37_1 C36_1 C35_1 122.6(8) . . ?
C15_1 C36_1 C35_1 105.9(8) . . ?
C36_1 C37_1 C61_1 117.7(8) . . ?
C36_1 C37_1 C38_1 124.1(10) . . ?
C61_1 C37_1 C38_1 107.4(9) . . ?
C17_1 C38_1 C37_1 107.4(10) . . ?
C17_1 C38_1 C39_1 138.5(12) . . ?
C37_1 C38_1 C39_1 100.6(9) . . ?
C40_1 C39_1 C62_1 125.9(11) . . ?
C40_1 C39_1 C38_1 109.3(11) . . ?
C62_1 C39_1 C38_1 112.3(9) . . ?
C39_1 C40_1 C65_1 109.8(13) . . ?
C39_1 C40_1 C41_1 112.7(12) . . ?
C65_1 C40_1 C41_1 128.9(12) . . ?
C40_1 C41_1 C42_1 90.7(10) . . ?
C40_1 C41_1 C18_1 134.3(10) . . ?
C42_1 C41_1 C18_1 121.3(9) . . ?
C43_1 C42_1 C41_1 112.5(11) . . ?
C43_1 C42_1 C66_1 125.6(13) . . ?
C41_1 C42_1 C66_1 115.2(11) . . ?
C42_1 C43_1 C20_1 126.3(14) . . ?
C42_1 C43_1 C44_1 110.7(12) . . ?
C20_1 C43_1 C44_1 115.4(13) . . ?
C45_1 C44_1 C68_1 116.8(15) . . ?
C45_1 C44_1 C43_1 106.5(12) . . ?
C68_1 C44_1 C43_1 123.5(13) . . ?
C44_1 C45_1 C46_1 123.4(13) . . ?
C44_1 C45_1 C21_1 102.0(14) . . ?
C46_1 C45_1 C21_1 128.3(13) . . ?
C47_1 C46_1 C45_1 116.5(14) . . ?
C47_1 C46_1 C24_1 119.3(15) . . ?
C45_1 C46_1 C24_1 115.4(13) . . ?
C46_1 C47_1 C69_1 122.7(15) . . ?
C46_1 C47_1 C48_1 119.4(13) . . ?
C69_1 C47_1 C48_1 109.2(11) . . ?
C49_1 C48_1 C47_1 125.0(13) . . ?
C49_1 C48_1 C71_1 115.5(13) . . ?
C47_1 C48_1 C71_1 112.2(12) . . ?
C50_1 C49_1 C48_1 118.3(13) . . ?
C50_1 C49_1 C25_1 122.3(14) . . ?
C48_1 C49_1 C25_1 114.5(13) . . ?
C49_1 C50_1 C73_1 123.8(13) . . ?
C49_1 C50_1 C51_1 125.0(14) . . ?
C73_1 C50_1 C51_1 98.9(13) . . ?
C27_1 C51_1 C52_1 110.5(14) . . ?
C27_1 C51_1 C50_1 120.3(17) . . ?
C52_1 C51_1 C50_1 118.5(14) . . ?
C51_1 C52_1 C53_1 122.3(14) . . ?
C51_1 C52_1 C74_1 102.3(13) . . ?
C53_1 C52_1 C74_1 124.6(11) . . ?
C54_1 C53_1 C52_1 111.5(8) . . ?
C54_1 C53_1 C29_1 117.9(14) . . ?
C52_1 C53_1 C29_1 122.4(15) . . ?
C53_1 C54_1 C76_1 123.8(12) . . ?
C53_1 C54_1 C55_1 119.2(12) . . ?
C76_1 C54_1 C55_1 107.9(11) . . ?
C31_1 C55_1 C54_1 129.3(13) . . ?
C31_1 C55_1 C56_1 114.8(11) . . ?
C54_1 C55_1 C56_1 104.8(10) . . ?
C77_1 C56_1 C57_1 119.6(8) . . ?
C77_1 C56_1 C55_1 109.8(11) . . ?
C57_1 C56_1 C55_1 120.0(9) . . ?
C58_1 C57_1 C56_1 118.1(8) . . ?
C58_1 C57_1 C33_1 118.4(8) . . ?
C56_1 C57_1 C33_1 116.3(8) . . ?
C57_1 C58_1 C79_1 118.9(9) . . ?
C57_1 C58_1 C59_1 123.1(7) . . ?
C79_1 C58_1 C59_1 107.4(6) . . ?
C35_1 C59_1 C58_1 119.5(7) . . ?
C35_1 C59_1 C60_1 118.3(8) . . ?
C58_1 C59_1 C60_1 109.9(7) . . ?
C61_1 C60_1 C59_1 123.1(8) . . ?
C61_1 C60_1 C80_1 120.5(8) . . ?
C59_1 C60_1 C80_1 105.5(7) . . ?
C60_1 C61_1 C62_1 119.1(8) . . ?
C60_1 C61_1 C37_1 119.6(8) . . ?
C62_1 C61_1 C37_1 114.4(8) . . ?
C63_1 C62_1 C61_1 121.4(8) . . ?
C63_1 C62_1 C39_1 121.3(10) . . ?
C61_1 C62_1 C39_1 104.4(9) . . ?
C62_1 C63_1 C64_1 112.8(10) . . ?
C62_1 C63_1 C81_1 120.0(9) . . ?
C64_1 C63_1 C81_1 119.5(10) . . ?
C63_1 C64_1 C65_1 120.8(10) . . ?
C63_1 C64_1 C84_1 121.9(8) . . ?
C65_1 C64_1 C84_1 110.0(9) . . ?
C40_1 C65_1 C64_1 127.1(12) . . ?
C40_1 C65_1 C66_1 99.6(11) . . ?
C64_1 C65_1 C66_1 123.4(10) . . ?
C67_1 C66_1 C65_1 120.2(11) . . ?
C67_1 C66_1 C42_1 122.3(12) . . ?
C65_1 C66_1 C42_1 103.8(10) . . ?
C66_1 C67_1 C85_1 120.1(14) . . ?
C66_1 C67_1 C68_1 115.4(14) . . ?
C85_1 C67_1 C68_1 119.9(14) . . ?
C69_1 C68_1 C67_1 114.2(13) . . ?
C69_1 C68_1 C44_1 118.8(15) . . ?
C67_1 C68_1 C44_1 120.3(14) . . ?
C68_1 C69_1 C47_1 121.2(13) . . ?
C68_1 C69_1 C70_1 124.5(12) . . ?
C47_1 C69_1 C70_1 101.6(11) . . ?
C86_1 C70_1 C71_1 112.7(12) . . ?
C86_1 C70_1 C69_1 120.1(13) . . ?
C71_1 C70_1 C69_1 116.6(12) . . ?
C70_1 C71_1 C72_1 128.6(13) . . ?
C70_1 C71_1 C48_1 100.2(11) . . ?
C72_1 C71_1 C48_1 122.3(13) . . ?
C73_1 C72_1 C71_1 119.3(15) . . ?
C73_1 C72_1 C88_1 117.2(12) . . ?
C71_1 C72_1 C88_1 115.9(14) . . ?
C72_1 C73_1 C50_1 118.4(14) . . ?
C72_1 C73_1 C74_1 122.3(14) . . ?
C50_1 C73_1 C74_1 111.7(13) . . ?
C75_1 C74_1 C52_1 121.2(10) . . ?
C75_1 C74_1 C73_1 120.8(13) . . ?
C52_1 C74_1 C73_1 108.3(13) . . ?
C74_1 C75_1 C76_1 114.3(8) . . ?
C74_1 C75_1 C89_1 121.8(13) . . ?
C76_1 C75_1 C89_1 119.7(13) . . ?
C75_1 C76_1 C77_1 119.7(12) . . ?
C75_1 C76_1 C54_1 122.1(12) . . ?
C77_1 C76_1 C54_1 110.5(10) . . ?
C56_1 C77_1 C76_1 106.8(10) . . ?
C56_1 C77_1 C78_1 120.9(9) . . ?
C76_1 C77_1 C78_1 123.0(11) . . ?
C79_1 C78_1 C77_1 117.7(9) . . ?
C79_1 C78_1 C90_1 120.6(10) . . ?
C77_1 C78_1 C90_1 116.8(11) . . ?
C78_1 C79_1 C58_1 122.6(8) . . ?
C78_1 C79_1 C80_1 120.5(8) . . ?
C58_1 C79_1 C80_1 109.0(8) . . ?
C81_1 C80_1 C79_1 121.7(9) . . ?
C81_1 C80_1 C60_1 121.1(8) . . ?
C79_1 C80_1 C60_1 108.1(6) . . ?
C80_1 C81_1 C82_1 120.0(9) . . ?
C80_1 C81_1 C63_1 115.9(10) . . ?
C82_1 C81_1 C63_1 119.0(10) . . ?
C83_1 C82_1 C81_1 118.4(10) . . ?
C83_1 C82_1 C90_1 119.0(10) . . ?
C81_1 C82_1 C90_1 119.9(9) . . ?
C82_1 C83_1 C87_1 121.6(7) . . ?
C82_1 C83_1 C84_1 122.7(9) . . ?
C87_1 C83_1 C84_1 108.3(9) . . ?
C85_1 C84_1 C64_1 125.9(9) . . ?
C85_1 C84_1 C83_1 109.6(10) . . ?
C64_1 C84_1 C83_1 117.3(7) . . ?
C67_1 C85_1 C84_1 119.2(13) . . ?
C67_1 C85_1 C86_1 122.9(14) . . ?
C84_1 C85_1 C86_1 105.4(11) . . ?
C70_1 C86_1 C87_1 124.5(13) . . ?
C70_1 C86_1 C85_1 117.3(13) . . ?
C87_1 C86_1 C85_1 110.5(11) . . ?
C88_1 C87_1 C83_1 119.8(9) . . ?
C88_1 C87_1 C86_1 124.3(12) . . ?
C83_1 C87_1 C86_1 106.0(10) . . ?
C87_1 C88_1 C89_1 119.5(11) . . ?
C87_1 C88_1 C72_1 113.2(12) . . ?
C89_1 C88_1 C72_1 121.7(12) . . ?
C90_1 C89_1 C88_1 119.7(6) . . ?
C90_1 C89_1 C75_1 120.9(12) . . ?
C88_1 C89_1 C75_1 115.5(13) . . ?
C89_1 C90_1 C82_1 120.1(9) . . ?
C89_1 C90_1 C78_1 119.8(11) . . ?
C82_1 C90_1 C78_1 117.2(11) . . ?
C6_2 C1_2 C2_2 117.4 . . ?
C6_2 C1_2 C10_2 116.9 . . ?
C2_2 C1_2 C10_2 121.6 . . ?
C3_2 C2_2 C1_2 121.1 . . ?
C3_2 C2_2 C13_2 119.7 . . ?
C1_2 C2_2 C13_2 116.6 . . ?
C2_2 C3_2 C4_2 120.2 . . ?
C2_2 C3_2 C16_2 120.4 . . ?
C4_2 C3_2 C16_2 117.4 . . ?
C5_2 C4_2 C3_2 117.4 . . ?
C5_2 C4_2 C19_2 117.6 . . ?
C3_2 C4_2 C19_2 121.7 . . ?
C4_2 C5_2 C6_2 122.1 . . ?
C4_2 C5_2 C22_2 122.0 . . ?
C6_2 C5_2 C22_2 107.0 . . ?
C1_2 C6_2 C5_2 121.4 . . ?
C1_2 C6_2 C7_2 121.9 . . ?
C5_2 C6_2 C7_2 107.5 . . ?
C8_2 C7_2 C23_2 119.1 . . ?
C8_2 C7_2 C6_2 120.4 . . ?
C23_2 C7_2 C6_2 109.2 . . ?
C7_2 C8_2 C26_2 119.7 . . ?
C7_2 C8_2 C9_2 119.1 . . ?
C26_2 C8_2 C9_2 109.7 . . ?
C10_2 C9_2 C28_2 121.8 . . ?
C10_2 C9_2 C8_2 120.3 . . ?
C28_2 C9_2 C8_2 107.8 . . ?
C11_2 C10_2 C9_2 114.7 . . ?
C11_2 C10_2 C1_2 119.1 . . ?
C9_2 C10_2 C1_2 120.4 . . ?
C10_2 C11_2 C30_2 122.7 . . ?
C10_2 C11_2 C12_2 120.0 . . ?
C30_2 C11_2 C12_2 108.9 . . ?
C13_2 C12_2 C32_2 122.1 . . ?
C13_2 C12_2 C11_2 120.6 . . ?
C32_2 C12_2 C11_2 108.4 . . ?
C14_2 C13_2 C12_2 114.9 . . ?
C14_2 C13_2 C2_2 119.3 . . ?
C12_2 C13_2 C2_2 121.1 . . ?
C13_2 C14_2 C34_2 122.0 . . ?
C13_2 C14_2 C15_2 120.4 . . ?
C34_2 C14_2 C15_2 109.4 . . ?
C16_2 C15_2 C14_2 121.3 . . ?
C16_2 C15_2 C36_2 123.1 . . ?
C14_2 C15_2 C36_2 106.7 . . ?
C15_2 C16_2 C17_2 117.7 . . ?
C15_2 C16_2 C3_2 118.2 . . ?
C17_2 C16_2 C3_2 120.8 . . ?
C38_2 C17_2 C18_2 117.8 . . ?
C38_2 C17_2 C16_2 118.2 . . ?
C18_2 C17_2 C16_2 120.1 . . ?
C41_2 C18_2 C19_2 118.0 . . ?
C41_2 C18_2 C17_2 118.6 . . ?
C19_2 C18_2 C17_2 119.4 . . ?
C20_2 C19_2 C18_2 117.6 . . ?
C20_2 C19_2 C4_2 118.6 . . ?
C18_2 C19_2 C4_2 119.6 . . ?
C19_2 C20_2 C21_2 122.0 . . ?
C19_2 C20_2 C43_2 122.4 . . ?
C21_2 C20_2 C43_2 105.2 . . ?
C22_2 C21_2 C20_2 119.1 . . ?
C22_2 C21_2 C45_2 119.6 . . ?
C20_2 C21_2 C45_2 109.7 . . ?
C21_2 C22_2 C23_2 120.1 . . ?
C21_2 C22_2 C5_2 119.6 . . ?
C23_2 C22_2 C5_2 109.3 . . ?
C24_2 C23_2 C7_2 122.2 . . ?
C24_2 C23_2 C22_2 121.8 . . ?
C7_2 C23_2 C22_2 105.3 . . ?
C23_2 C24_2 C25_2 117.8 . . ?
C23_2 C24_2 C46_2 117.0 . . ?
C25_2 C24_2 C46_2 120.4 . . ?
C26_2 C25_2 C24_2 118.6 . . ?
C26_2 C25_2 C49_2 116.8 . . ?
C24_2 C25_2 C49_2 119.2 . . ?
C25_2 C26_2 C8_2 121.4 . . ?
C25_2 C26_2 C27_2 122.7 . . ?
C8_2 C26_2 C27_2 105.5 . . ?
C51_2 C27_2 C26_2 119.9 . . ?
C51_2 C27_2 C28_2 119.4 . . ?
C26_2 C27_2 C28_2 109.2 . . ?
C29_2 C28_2 C9_2 121.6 . . ?
C29_2 C28_2 C27_2 121.3 . . ?
C9_2 C28_2 C27_2 107.3 . . ?
C28_2 C29_2 C30_2 115.2 . . ?
C28_2 C29_2 C53_2 119.0 . . ?
C30_2 C29_2 C53_2 118.2 . . ?
C29_2 C30_2 C11_2 121.2 . . ?
C29_2 C30_2 C31_2 121.6 . . ?
C11_2 C30_2 C31_2 107.0 . . ?
C55_2 C31_2 C30_2 119.7 . . ?
C55_2 C31_2 C32_2 119.5 . . ?
C30_2 C31_2 C32_2 108.2 . . ?
C33_2 C32_2 C12_2 121.4 . . ?
C33_2 C32_2 C31_2 121.5 . . ?
C12_2 C32_2 C31_2 107.4 . . ?
C34_2 C33_2 C32_2 115.1 . . ?
C34_2 C33_2 C57_2 118.6 . . ?
C32_2 C33_2 C57_2 118.5 . . ?
C33_2 C34_2 C14_2 121.2 . . ?
C33_2 C34_2 C35_2 121.4 . . ?
C14_2 C34_2 C35_2 107.6 . . ?
C59_2 C35_2 C34_2 119.6 . . ?
C59_2 C35_2 C36_2 119.8 . . ?
C34_2 C35_2 C36_2 107.4 . . ?
C37_2 C36_2 C15_2 118.9 . . ?
C37_2 C36_2 C35_2 120.2 . . ?
C15_2 C36_2 C35_2 108.4 . . ?
C36_2 C37_2 C38_2 118.8 . . ?
C36_2 C37_2 C61_2 119.9 . . ?
C38_2 C37_2 C61_2 108.4 . . ?
C17_2 C38_2 C37_2 122.7 . . ?
C17_2 C38_2 C39_2 120.8 . . ?
C37_2 C38_2 C39_2 105.8 . . ?
C40_2 C39_2 C38_2 119.5 . . ?
C40_2 C39_2 C62_2 120.4 . . ?
C38_2 C39_2 C62_2 108.8 . . ?
C39_2 C40_2 C41_2 119.3 . . ?
C39_2 C40_2 C65_2 120.1 . . ?
C41_2 C40_2 C65_2 108.9 . . ?
C18_2 C41_2 C42_2 122.4 . . ?
C18_2 C41_2 C40_2 121.1 . . ?
C42_2 C41_2 C40_2 105.3 . . ?
C43_2 C42_2 C41_2 118.7 . . ?
C43_2 C42_2 C66_2 120.4 . . ?
C41_2 C42_2 C66_2 109.2 . . ?
C42_2 C43_2 C20_2 119.0 . . ?
C42_2 C43_2 C44_2 120.5 . . ?
C20_2 C43_2 C44_2 109.2 . . ?
C68_2 C44_2 C45_2 122.1 . . ?
C68_2 C44_2 C43_2 120.0 . . ?
C45_2 C44_2 C43_2 107.5 . . ?
C46_2 C45_2 C44_2 122.5 . . ?
C46_2 C45_2 C21_2 120.1 . . ?
C44_2 C45_2 C21_2 107.0 . . ?
C47_2 C46_2 C45_2 114.8 . . ?
C47_2 C46_2 C24_2 119.2 . . ?
C45_2 C46_2 C24_2 120.3 . . ?
C46_2 C47_2 C69_2 122.4 . . ?
C46_2 C47_2 C48_2 120.0 . . ?
C69_2 C47_2 C48_2 108.5 . . ?
C49_2 C48_2 C71_2 122.0 . . ?
C49_2 C48_2 C47_2 121.6 . . ?
C71_2 C48_2 C47_2 108.1 . . ?
C48_2 C49_2 C50_2 114.8 . . ?
C48_2 C49_2 C25_2 119.3 . . ?
C50_2 C49_2 C25_2 119.8 . . ?
C49_2 C50_2 C73_2 121.4 . . ?
C49_2 C50_2 C51_2 121.5 . . ?
C73_2 C50_2 C51_2 107.1 . . ?
C27_2 C51_2 C50_2 119.1 . . ?
C27_2 C51_2 C52_2 120.4 . . ?
C50_2 C51_2 C52_2 108.5 . . ?
C53_2 C52_2 C74_2 121.7 . . ?
C53_2 C52_2 C51_2 121.1 . . ?
C74_2 C52_2 C51_2 107.3 . . ?
C54_2 C53_2 C52_2 115.0 . . ?
C54_2 C53_2 C29_2 118.9 . . ?
C52_2 C53_2 C29_2 118.6 . . ?
C53_2 C54_2 C76_2 121.4 . . ?
C53_2 C54_2 C55_2 121.5 . . ?
C76_2 C54_2 C55_2 107.1 . . ?
C31_2 C55_2 C56_2 119.7 . . ?
C31_2 C55_2 C54_2 119.6 . . ?
C56_2 C55_2 C54_2 108.2 . . ?
C57_2 C56_2 C77_2 121.2 . . ?
C57_2 C56_2 C55_2 121.7 . . ?
C77_2 C56_2 C55_2 107.3 . . ?
C56_2 C57_2 C58_2 115.1 . . ?
C56_2 C57_2 C33_2 118.5 . . ?
C58_2 C57_2 C33_2 118.6 . . ?
C57_2 C58_2 C79_2 121.5 . . ?
C57_2 C58_2 C59_2 121.2 . . ?
C79_2 C58_2 C59_2 107.8 . . ?
C35_2 C59_2 C60_2 119.8 . . ?
C35_2 C59_2 C58_2 119.4 . . ?
C60_2 C59_2 C58_2 107.5 . . ?
C61_2 C60_2 C80_2 118.8 . . ?
C61_2 C60_2 C59_2 120.2 . . ?
C80_2 C60_2 C59_2 108.3 . . ?
C60_2 C61_2 C62_2 119.0 . . ?
C60_2 C61_2 C37_2 119.4 . . ?
C62_2 C61_2 C37_2 108.3 . . ?
C63_2 C62_2 C61_2 122.6 . . ?
C63_2 C62_2 C39_2 120.0 . . ?
C61_2 C62_2 C39_2 106.1 . . ?
C62_2 C63_2 C81_2 118.1 . . ?
C62_2 C63_2 C64_2 117.3 . . ?
C81_2 C63_2 C64_2 119.9 . . ?
C84_2 C64_2 C65_2 115.2 . . ?
C84_2 C64_2 C63_2 118.5 . . ?
C65_2 C64_2 C63_2 120.7 . . ?
C64_2 C65_2 C66_2 122.3 . . ?
C64_2 C65_2 C40_2 118.9 . . ?
C66_2 C65_2 C40_2 107.5 . . ?
C67_2 C66_2 C65_2 122.1 . . ?
C67_2 C66_2 C42_2 120.1 . . ?
C65_2 C66_2 C42_2 107.1 . . ?
C66_2 C67_2 C85_2 114.8 . . ?
C66_2 C67_2 C68_2 119.3 . . ?
C85_2 C67_2 C68_2 119.0 . . ?
C44_2 C68_2 C69_2 114.8 . . ?
C44_2 C68_2 C67_2 119.3 . . ?
C69_2 C68_2 C67_2 119.1 . . ?
C68_2 C69_2 C47_2 122.5 . . ?
C68_2 C69_2 C70_2 120.2 . . ?
C47_2 C69_2 C70_2 107.2 . . ?
C86_2 C70_2 C71_2 119.1 . . ?
C86_2 C70_2 C69_2 120.7 . . ?
C71_2 C70_2 C69_2 108.3 . . ?
C72_2 C71_2 C48_2 121.7 . . ?
C72_2 C71_2 C70_2 120.8 . . ?
C48_2 C71_2 C70_2 107.6 . . ?
C73_2 C72_2 C71_2 114.5 . . ?
C73_2 C72_2 C88_2 119.2 . . ?
C71_2 C72_2 C88_2 120.2 . . ?
C72_2 C73_2 C50_2 122.4 . . ?
C72_2 C73_2 C74_2 120.3 . . ?
C50_2 C73_2 C74_2 108.7 . . ?
C75_2 C74_2 C52_2 122.3 . . ?
C75_2 C74_2 C73_2 120.6 . . ?
C52_2 C74_2 C73_2 108.3 . . ?
C76_2 C75_2 C74_2 114.4 . . ?
C76_2 C75_2 C89_2 120.2 . . ?
C74_2 C75_2 C89_2 120.5 . . ?
C75_2 C76_2 C54_2 122.7 . . ?
C75_2 C76_2 C77_2 120.2 . . ?
C54_2 C76_2 C77_2 108.6 . . ?
C78_2 C77_2 C56_2 122.4 . . ?
C78_2 C77_2 C76_2 120.3 . . ?
C56_2 C77_2 C76_2 108.7 . . ?
C77_2 C78_2 C79_2 115.0 . . ?
C77_2 C78_2 C90_2 120.3 . . ?
C79_2 C78_2 C90_2 120.1 . . ?
C78_2 C79_2 C58_2 121.8 . . ?
C78_2 C79_2 C80_2 121.2 . . ?
C58_2 C79_2 C80_2 109.0 . . ?
C81_2 C80_2 C60_2 122.7 . . ?
C81_2 C80_2 C79_2 120.9 . . ?
C60_2 C80_2 C79_2 107.1 . . ?
C80_2 C81_2 C63_2 118.2 . . ?
C80_2 C81_2 C82_2 117.4 . . ?
C63_2 C81_2 C82_2 120.4 . . ?
C83_2 C82_2 C90_2 117.4 . . ?
C83_2 C82_2 C81_2 116.9 . . ?
C90_2 C82_2 C81_2 122.6 . . ?
C82_2 C83_2 C87_2 121.8 . . ?
C82_2 C83_2 C84_2 122.4 . . ?
C87_2 C83_2 C84_2 108.2 . . ?
C64_2 C84_2 C85_2 122.3 . . ?
C64_2 C84_2 C83_2 120.5 . . ?
C85_2 C84_2 C83_2 108.6 . . ?
C67_2 C85_2 C84_2 122.3 . . ?
C67_2 C85_2 C86_2 120.5 . . ?
C84_2 C85_2 C86_2 107.3 . . ?
C70_2 C86_2 C85_2 120.2 . . ?
C70_2 C86_2 C87_2 120.4 . . ?
C85_2 C86_2 C87_2 108.3 . . ?
C88_2 C87_2 C83_2 121.6 . . ?
C88_2 C87_2 C86_2 122.2 . . ?
C83_2 C87_2 C86_2 107.4 . . ?
C87_2 C88_2 C89_2 117.6 . . ?
C87_2 C88_2 C72_2 116.6 . . ?
C89_2 C88_2 C72_2 121.4 . . ?
C90_2 C89_2 C88_2 120.3 . . ?
C90_2 C89_2 C75_2 119.5 . . ?
C88_2 C89_2 C75_2 117.3 . . ?
C89_2 C90_2 C82_2 120.7 . . ?
C89_2 C90_2 C78_2 119.4 . . ?
C82_2 C90_2 C78_2 117.1 . . ?
N3 Ni1 N1 178.67(9) . . ?
N3 Ni1 N2 90.01(4) . 6_565 ?
N1 Ni1 N2 89.97(4) . 6_565 ?
N3 Ni1 N2 90.01(4) . . ?
N1 Ni1 N2 89.97(4) . . ?
N2 Ni1 N2 177.83(9) 6_565 . ?
C91 N1 C91 104.2(2) 6_565 . ?
C91 N1 Ni1 127.88(11) 6_565 . ?
C91 N1 Ni1 127.88(11) . . ?
C94 N2 C97 104.14(17) . . ?
C94 N2 Ni1 127.90(13) . . ?
C97 N2 Ni1 127.96(13) . . ?
C99 N3 C99 104.1(2) . 6_565 ?
C99 N3 Ni1 127.91(11) . . ?
C99 N3 Ni1 127.91(11) 6_565 . ?
N1 C91 C93 125.25(17) . . ?
N1 C91 C92 111.52(18) . . ?
C93 C91 C92 123.22(18) . . ?
C92 C92 C91 106.36(12) 6_565 . ?
C92 C92 C101 128.58(13) 6_565 . ?
C91 C92 C101 125.0(2) . . ?
C91 C93 C94 123.78(18) . . ?
C91 C93 H93 118.1 . . ?
C94 C93 H93 118.1 . . ?
N2 C94 C93 125.19(18) . . ?
N2 C94 C95 111.63(17) . . ?
C93 C94 C95 123.18(19) . . ?
C96 C95 C94 106.15(17) . . ?
C96 C95 C103 128.9(2) . . ?
C94 C95 C103 124.94(19) . . ?
C95 C96 C97 106.25(17) . . ?
C95 C96 C105 128.98(19) . . ?
C97 C96 C105 124.76(19) . . ?
N2 C97 C98 124.84(18) . . ?
N2 C97 C96 111.83(17) . . ?
C98 C97 C96 123.33(19) . . ?
C99 C98 C97 123.95(18) . . ?
C99 C98 H98 118.0 . . ?
C97 C98 H98 118.0 . . ?
C98 C99 N3 125.30(17) . . ?
C98 C99 C100 123.06(18) . . ?
N3 C99 C100 111.62(18) . . ?
C100 C100 C99 106.35(12) 6_565 . ?
C100 C100 C107 128.75(12) 6_565 . ?
C99 C100 C107 124.7(2) . . ?
C92 C101 C102 112.93(19) . . ?
C92 C101 H10B 109.0 . . ?
C102 C101 H10B 109.0 . . ?
C92 C101 H10C 109.0 . . ?
C102 C101 H10C 109.0 . . ?
H10B C101 H10C 107.8 . . ?
C101 C102 H10D 109.5 . . ?
C101 C102 H10E 109.5 . . ?
H10D C102 H10E 109.5 . . ?
C101 C102 H10F 109.5 . . ?
H10D C102 H10F 109.5 . . ?
H10E C102 H10F 109.5 . . ?
C95 C103 C104 113.0(2) . . ?
C95 C103 H10G 109.0 . . ?
C104 C103 H10G 109.0 . . ?
C95 C103 H10H 109.0 . . ?
C104 C103 H10H 109.0 . . ?
H10G C103 H10H 107.8 . . ?
C103 C104 H10I 109.5 . . ?
C103 C104 H10J 109.5 . . ?
H10I C104 H10J 109.5 . . ?
C103 C104 H10K 109.5 . . ?
H10I C104 H10K 109.5 . . ?
H10J C104 H10K 109.5 . . ?
C96 C105 C106 112.8(2) . . ?
C96 C105 H10L 109.0 . . ?
C106 C105 H10L 109.0 . . ?
C96 C105 H10M 109.0 . . ?
C106 C105 H10M 109.0 . . ?
H10L C105 H10M 107.8 . . ?
C105 C106 H10N 109.5 . . ?
C105 C106 H10O 109.5 . . ?
H10N C106 H10O 109.5 . . ?
C105 C106 H10P 109.5 . . ?
H10N C106 H10P 109.5 . . ?
H10O C106 H10P 109.5 . . ?
C100 C107 C108 111.64(18) . . ?
C100 C107 H10Q 109.3 . . ?
C108 C107 H10Q 109.3 . . ?
C100 C107 H10R 109.3 . . ?
C108 C107 H10R 109.3 . . ?
H10Q C107 H10R 108.0 . . ?
C107 C108 H10S 109.5 . . ?
C107 C108 H10T 109.5 . . ?
H10S C108 H10T 109.5 . . ?
C107 C108 H10U 109.5 . . ?
H10S C108 H10U 109.5 . . ?
H10T C108 H10U 109.5 . . ?
C110 C109 C114 118.3 . . ?
C110 C109 C115 119.9 . . ?
C114 C109 C115 121.8 . . ?
C109 C110 C111 120.6 . . ?
C109 C110 H110 119.7 . . ?
C111 C110 H110 119.7 . . ?
C112 C111 C110 120.3 . . ?
C112 C111 H111 119.9 . . ?
C110 C111 H111 119.9 . . ?
C113 C112 C111 119.8 . . ?
C113 C112 H112 120.1 . . ?
C111 C112 H112 120.1 . . ?
C112 C113 C114 120.3 . . ?
C112 C113 H113 119.9 . . ?
C114 C113 H113 119.9 . . ?
C113 C114 C109 120.8 . . ?
C113 C114 H114 119.6 . . ?
C109 C114 H114 119.6 . . ?
C117 C116 C121 117.6 . . ?
C117 C116 C122 119.2 . . ?
C121 C116 C122 117.5 . . ?
C116 C117 C118 120.6 . . ?
C116 C117 H117 119.7 . . ?
C118 C117 H117 119.7 . . ?
C117 C118 C119 119.5 . . ?
C117 C118 H118 120.3 . . ?
C119 C118 H118 120.3 . . ?
C120 C119 C118 119.0 . . ?
C120 C119 H119 120.5 . . ?
C118 C119 H119 120.5 . . ?
C119 C120 C121 120.3 . . ?
C119 C120 H120 119.9 . . ?
C121 C120 H120 119.9 . . ?
C120 C121 C116 120.0 . . ?
C120 C121 H121 120.0 . . ?
C116 C121 H121 120.0 . . ?
C116 C122 H12A 109.5 . . ?
C116 C122 H12B 109.5 . . ?
H12A C122 H12B 109.5 . . ?
C116 C122 H12C 109.5 . . ?
H12A C122 H12C 109.5 . . ?
H12B C122 H12C 109.5 . . ?
C128 C123 C124 118.3 . . ?
C128 C123 C129 119.9 . . ?
C124 C123 C129 121.8 . . ?
C125 C124 C123 120.8 . . ?
C125 C124 H124 119.6 . . ?
C123 C124 H124 119.6 . . ?
C126 C125 C124 120.3 . . ?
C126 C125 H125 119.9 . . ?
C124 C125 H125 119.9 . . ?
C125 C126 C127 119.7 . . ?
C125 C126 H126 120.1 . . ?
C127 C126 H126 120.1 . . ?
C126 C127 C128 120.3 . . ?
C126 C127 H127 119.9 . . ?
C128 C127 H127 119.9 . . ?
C123 C128 C127 120.6 . . ?
C123 C128 H128 119.7 . . ?
C127 C128 H128 119.7 . . ?
C123 C129 H12D 109.5 . . ?
C123 C129 H12E 109.5 . . ?
H12D C129 H12E 109.5 . . ?
C123 C129 H12F 109.5 . . ?
H12D C129 H12F 109.5 . . ?
H12E C129 H12F 109.5 . . ?

loop_
_geom_bond_atom_site_label_1
_geom_bond_atom_site_label_2
_geom_bond_distance
_geom_bond_site_symmetry_2
_geom_bond_publ_flag
C1_1 C6_1 1.358(14) . ?
C1_1 C2_1 1.450(12) . ?
C1_1 C10_1 1.505(11) . ?
C2_1 C3_1 1.410(13) . ?
C2_1 C13_1 1.470(13) . ?
C3_1 C4_1 1.407(14) . ?
C3_1 C16_1 1.435(14) . ?
C4_1 C5_1 1.445(16) . ?
C4_1 C19_1 1.478(12) . ?
C5_1 C22_1 1.449(16) . ?
C5_1 C6_1 1.459(16) . ?
C6_1 C7_1 1.503(16) . ?
C7_1 C8_1 1.384(17) . ?
C7_1 C23_1 1.462(16) . ?
C8_1 C9_1 1.463(18) . ?
C8_1 C26_1 1.558(17) . ?
C9_1 C10_1 1.409(16) . ?
C9_1 C28_1 1.443(17) . ?
C10_1 C11_1 1.411(15) . ?
C11_1 C30_1 1.410(14) . ?
C11_1 C12_1 1.443(14) . ?
C12_1 C13_1 1.342(15) . ?
C12_1 C32_1 1.440(14) . ?
C13_1 C14_1 1.391(12) . ?
C14_1 C34_1 1.420(12) . ?
C14_1 C15_1 1.461(12) . ?
C15_1 C16_1 1.399(13) . ?
C15_1 C36_1 1.460(12) . ?
C16_1 C17_1 1.491(13) . ?
C17_1 C18_1 1.430(14) . ?
C17_1 C38_1 1.490(15) . ?
C18_1 C19_1 1.406(14) . ?
C18_1 C41_1 1.500(15) . ?
C19_1 C20_1 1.366(16) . ?
C20_1 C43_1 1.415(13) . ?
C20_1 C21_1 1.470(17) . ?
C21_1 C22_1 1.359(16) . ?
C21_1 C45_1 1.463(16) . ?
C22_1 C23_1 1.452(16) . ?
C23_1 C24_1 1.393(16) . ?
C24_1 C46_1 1.449(16) . ?
C24_1 C25_1 1.453(16) . ?
C25_1 C26_1 1.375(17) . ?
C25_1 C49_1 1.464(16) . ?
C26_1 C27_1 1.442(17) . ?
C27_1 C51_1 1.337(17) . ?
C27_1 C28_1 1.448(18) . ?
C28_1 C29_1 1.406(17) . ?
C29_1 C30_1 1.416(16) . ?
C29_1 C53_1 1.484(10) . ?
C30_1 C31_1 1.434(14) . ?
C31_1 C55_1 1.387(14) . ?
C31_1 C32_1 1.427(14) . ?
C32_1 C33_1 1.420(11) . ?
C33_1 C34_1 1.428(12) . ?
C33_1 C57_1 1.449(11) . ?
C34_1 C35_1 1.432(10) . ?
C35_1 C59_1 1.394(11) . ?
C35_1 C36_1 1.469(13) . ?
C36_1 C37_1 1.360(12) . ?
C37_1 C61_1 1.481(11) . ?
C37_1 C38_1 1.518(14) . ?
C38_1 C39_1 1.565(15) . ?
C39_1 C40_1 1.350(14) . ?
C39_1 C62_1 1.465(12) . ?
C40_1 C65_1 1.368(14) . ?
C40_1 C41_1 1.477(14) . ?
C41_1 C42_1 1.488(16) . ?
C42_1 C43_1 1.308(15) . ?
C42_1 C66_1 1.576(14) . ?
C43_1 C44_1 1.501(17) . ?
C44_1 C45_1 1.426(16) . ?
C44_1 C68_1 1.466(16) . ?
C45_1 C46_1 1.444(16) . ?
C46_1 C47_1 1.367(15) . ?
C47_1 C69_1 1.428(13) . ?
C47_1 C48_1 1.446(13) . ?
C48_1 C49_1 1.436(16) . ?
C48_1 C71_1 1.451(13) . ?
C49_1 C50_1 1.388(16) . ?
C50_1 C73_1 1.413(16) . ?
C50_1 C51_1 1.476(15) . ?
C51_1 C52_1 1.364(16) . ?
C52_1 C53_1 1.406(13) . ?
C52_1 C74_1 1.443(15) . ?
C53_1 C54_1 1.344(15) . ?
C54_1 C76_1 1.449(14) . ?
C54_1 C55_1 1.450(15) . ?
C55_1 C56_1 1.513(14) . ?
C56_1 C77_1 1.415(12) . ?
C56_1 C57_1 1.428(13) . ?
C57_1 C58_1 1.425(10) . ?
C58_1 C79_1 1.431(9) . ?
C58_1 C59_1 1.432(11) . ?
C59_1 C60_1 1.445(9) . ?
C60_1 C61_1 1.347(10) . ?
C60_1 C80_1 1.475(11) . ?
C61_1 C62_1 1.393(12) . ?
C62_1 C63_1 1.386(13) . ?
C63_1 C64_1 1.409(13) . ?
C63_1 C81_1 1.494(12) . ?
C64_1 C65_1 1.427(12) . ?
C64_1 C84_1 1.429(10) . ?
C65_1 C66_1 1.487(17) . ?
C66_1 C67_1 1.294(15) . ?
C67_1 C85_1 1.392(13) . ?
C67_1 C68_1 1.458(15) . ?
C68_1 C69_1 1.388(16) . ?
C69_1 C70_1 1.477(12) . ?
C70_1 C86_1 1.304(12) . ?
C70_1 C71_1 1.419(12) . ?
C71_1 C72_1 1.428(15) . ?
C72_1 C73_1 1.35(2) . ?
C72_1 C88_1 1.481(15) . ?
C73_1 C74_1 1.462(15) . ?
C74_1 C75_1 1.349(18) . ?
C75_1 C76_1 1.394(15) . ?
C75_1 C89_1 1.465(10) . ?
C76_1 C77_1 1.432(15) . ?
C77_1 C78_1 1.434(13) . ?
C78_1 C79_1 1.364(13) . ?
C78_1 C90_1 1.479(12) . ?
C79_1 C80_1 1.431(11) . ?
C80_1 C81_1 1.361(11) . ?
C81_1 C82_1 1.441(13) . ?
C82_1 C83_1 1.415(12) . ?
C82_1 C90_1 1.442(15) . ?
C83_1 C87_1 1.422(13) . ?
C83_1 C84_1 1.464(9) . ?
C84_1 C85_1 1.397(12) . ?
C85_1 C86_1 1.466(13) . ?
C86_1 C87_1 1.434(11) . ?
C87_1 C88_1 1.410(12) . ?
C88_1 C89_1 1.463(14) . ?
C89_1 C90_1 1.418(15) . ?
C1_2 C6_2 1.3906 . ?
C1_2 C2_2 1.4523 . ?
C1_2 C10_2 1.4665 . ?
C2_2 C3_2 1.4304 . ?
C2_2 C13_2 1.4554 . ?
C3_2 C4_2 1.4464 . ?
C3_2 C16_2 1.4623 . ?
C4_2 C5_2 1.4017 . ?
C4_2 C19_2 1.4605 . ?
C5_2 C6_2 1.4386 . ?
C5_2 C22_2 1.4607 . ?
C6_2 C7_2 1.4697 . ?
C7_2 C8_2 1.3661 . ?
C7_2 C23_2 1.4442 . ?
C8_2 C26_2 1.4480 . ?
C8_2 C9_2 1.4593 . ?
C9_2 C10_2 1.4154 . ?
C9_2 C28_2 1.4338 . ?
C10_2 C11_2 1.4018 . ?
C11_2 C30_2 1.4296 . ?
C11_2 C12_2 1.4608 . ?
C12_2 C13_2 1.4143 . ?
C12_2 C32_2 1.4267 . ?
C13_2 C14_2 1.4004 . ?
C14_2 C34_2 1.4425 . ?
C14_2 C15_2 1.4546 . ?
C15_2 C16_2 1.3965 . ?
C15_2 C36_2 1.4556 . ?
C16_2 C17_2 1.4582 . ?
C17_2 C38_2 1.4075 . ?
C17_2 C18_2 1.4531 . ?
C18_2 C41_2 1.4074 . ?
C18_2 C19_2 1.4478 . ?
C19_2 C20_2 1.4065 . ?
C20_2 C21_2 1.4516 . ?
C20_2 C43_2 1.4524 . ?
C21_2 C22_2 1.3573 . ?
C21_2 C45_2 1.4645 . ?
C22_2 C23_2 1.4593 . ?
C23_2 C24_2 1.4041 . ?
C24_2 C25_2 1.4593 . ?
C24_2 C46_2 1.4654 . ?
C25_2 C26_2 1.4043 . ?
C25_2 C49_2 1.4613 . ?
C26_2 C27_2 1.4650 . ?
C27_2 C51_2 1.3639 . ?
C27_2 C28_2 1.4701 . ?
C28_2 C29_2 1.4118 . ?
C29_2 C30_2 1.4168 . ?
C29_2 C53_2 1.4634 . ?
C30_2 C31_2 1.4645 . ?
C31_2 C55_2 1.3649 . ?
C31_2 C32_2 1.4669 . ?
C32_2 C33_2 1.4166 . ?
C33_2 C34_2 1.4084 . ?
C33_2 C57_2 1.4635 . ?
C34_2 C35_2 1.4599 . ?
C35_2 C59_2 1.3772 . ?
C35_2 C36_2 1.4622 . ?
C36_2 C37_2 1.3725 . ?
C37_2 C38_2 1.4490 . ?
C37_2 C61_2 1.4689 . ?
C38_2 C39_2 1.4597 . ?
C39_2 C40_2 1.3554 . ?
C39_2 C62_2 1.4674 . ?
C40_2 C41_2 1.4524 . ?
C40_2 C65_2 1.4635 . ?
C41_2 C42_2 1.4507 . ?
C42_2 C43_2 1.3618 . ?
C42_2 C66_2 1.4700 . ?
C43_2 C44_2 1.4682 . ?
C44_2 C68_2 1.4120 . ?
C44_2 C45_2 1.4360 . ?
C45_2 C46_2 1.4153 . ?
C46_2 C47_2 1.4112 . ?
C47_2 C69_2 1.4291 . ?
C47_2 C48_2 1.4691 . ?
C48_2 C49_2 1.4062 . ?
C48_2 C71_2 1.4294 . ?
C49_2 C50_2 1.4157 . ?
C50_2 C73_2 1.4359 . ?
C50_2 C51_2 1.4568 . ?
C51_2 C52_2 1.4657 . ?
C52_2 C53_2 1.4137 . ?
C52_2 C74_2 1.4314 . ?
C53_2 C54_2 1.4114 . ?
C54_2 C76_2 1.4346 . ?
C54_2 C55_2 1.4654 . ?
C55_2 C56_2 1.4646 . ?
C56_2 C57_2 1.4125 . ?
C56_2 C77_2 1.4313 . ?
C57_2 C58_2 1.4126 . ?
C58_2 C79_2 1.4373 . ?
C58_2 C59_2 1.4628 . ?
C59_2 C60_2 1.4607 . ?
C60_2 C61_2 1.3797 . ?
C60_2 C80_2 1.4501 . ?
C61_2 C62_2 1.4419 . ?
C62_2 C63_2 1.4045 . ?
C63_2 C81_2 1.4578 . ?
C63_2 C64_2 1.4592 . ?
C64_2 C84_2 1.4047 . ?
C64_2 C65_2 1.4156 . ?
C65_2 C66_2 1.4338 . ?
C66_2 C67_2 1.4109 . ?
C67_2 C85_2 1.4204 . ?
C67_2 C68_2 1.4673 . ?
C68_2 C69_2 1.4174 . ?
C69_2 C70_2 1.4666 . ?
C70_2 C86_2 1.3593 . ?
C70_2 C71_2 1.4566 . ?
C71_2 C72_2 1.4187 . ?
C72_2 C73_2 1.3973 . ?
C72_2 C88_2 1.4641 . ?
C73_2 C74_2 1.4601 . ?
C74_2 C75_2 1.4115 . ?
C75_2 C76_2 1.4046 . ?
C75_2 C89_2 1.4639 . ?
C76_2 C77_2 1.4571 . ?
C77_2 C78_2 1.4067 . ?
C78_2 C79_2 1.4071 . ?
C78_2 C90_2 1.4584 . ?
C79_2 C80_2 1.4622 . ?
C80_2 C81_2 1.3924 . ?
C81_2 C82_2 1.4679 . ?
C82_2 C83_2 1.3937 . ?
C82_2 C90_2 1.4449 . ?
C83_2 C87_2 1.4286 . ?
C83_2 C84_2 1.4718 . ?
C84_2 C85_2 1.4269 . ?
C85_2 C86_2 1.4625 . ?
C86_2 C87_2 1.4674 . ?
C87_2 C88_2 1.4016 . ?
C88_2 C89_2 1.4407 . ?
C89_2 C90_2 1.4337 . ?
Ni1 N3 1.958(2) . ?
Ni1 N1 1.960(2) . ?
Ni1 N2 1.9660(18) 6_565 ?
Ni1 N2 1.9661(18) . ?
N1 C91 1.379(2) 6_565 ?
N1 C91 1.379(2) . ?
N2 C94 1.375(2) . ?
N2 C97 1.379(2) . ?
N3 C99 1.380(2) . ?
N3 C99 1.380(2) 6_565 ?
C91 C93 1.379(3) . ?
C91 C92 1.447(3) . ?
C92 C92 1.361(5) 6_565 ?
C92 C101 1.501(3) . ?
C93 C94 1.380(3) . ?
C93 H93 0.9500 . ?
C94 C95 1.453(3) . ?
C95 C96 1.364(3) . ?
C95 C103 1.502(3) . ?
C96 C97 1.445(3) . ?
C96 C105 1.504(3) . ?
C97 C98 1.385(3) . ?
C98 C99 1.376(3) . ?
C98 H98 0.9500 . ?
C99 C100 1.449(3) . ?
C100 C100 1.360(4) 6_565 ?
C100 C107 1.497(3) . ?
C101 C102 1.539(4) . ?
C101 H10B 0.9900 . ?
C101 H10C 0.9900 . ?
C102 H10D 0.9800 . ?
C102 H10E 0.9800 . ?
C102 H10F 0.9800 . ?
C103 C104 1.530(4) . ?
C103 H10G 0.9900 . ?
C103 H10H 0.9900 . ?
C104 H10I 0.9800 . ?
C104 H10J 0.9800 . ?
C104 H10K 0.9800 . ?
C105 C106 1.536(4) . ?
C105 H10L 0.9900 . ?
C105 H10M 0.9900 . ?
C106 H10N 0.9800 . ?
C106 H10O 0.9800 . ?
C106 H10P 0.9800 . ?
C107 C108 1.538(3) . ?
C107 H10Q 0.9900 . ?
C107 H10R 0.9900 . ?
C108 H10S 0.9800 . ?
C108 H10T 0.9800 . ?
C108 H10U 0.9800 . ?
C109 C110 1.3866 . ?
C109 C114 1.3965 . ?
C109 C115 1.5065 . ?
C110 C111 1.3874 . ?
C110 H110 0.9500 . ?
C111 C112 1.3817 . ?
C111 H111 0.9500 . ?
C112 C113 1.3722 . ?
C112 H112 0.9500 . ?
C113 C114 1.3835 . ?
C113 H113 0.9500 . ?
C114 H114 0.9500 . ?
C115 H11A 0.9800 . ?
C115 H11B 0.9800 . ?
C115 H11C 0.9800 . ?
C116 C117 1.3868 . ?
C116 C121 1.4293 . ?
C116 C122 1.5370 . ?
C117 C118 1.3875 . ?
C117 H117 0.9500 . ?
C118 C119 1.4157 . ?
C118 H118 0.9500 . ?
C119 C120 1.3720 . ?
C119 H119 0.9500 . ?
C120 C121 1.3833 . ?
C120 H120 0.9500 . ?
C121 H121 0.9500 . ?
C122 H12A 0.9800 . ?
C122 H12B 0.9800 . ?
C122 H12C 0.9800 . ?
C123 C128 1.3868 . ?
C123 C124 1.3962 . ?
C123 C129 1.5065 . ?
C124 C125 1.3834 . ?
C124 H124 0.9500 . ?
C125 C126 1.3721 . ?
C125 H125 0.9500 . ?
C126 C127 1.3819 . ?
C126 H126 0.9500 . ?
C127 C128 1.3875 . ?
C127 H127 0.9500 . ?
C128 H128 0.9500 . ?
C129 H12D 0.9800 . ?
C129 H12E 0.9800 . ?
C129 H12F 0.9800 . ?
